data_4080697
loop_
_publ_author_name
'Glock, Carsten'
'Younis, Fadi M.'
'Ziemann, Steffen'
'G\"orls, Helmar'
'Imhof, Wolfgang'
'Krieck, Sven'
'Westerhausen, Matthias'

_publ_section_title
;
 2,6-Diisopropylphenylamides of Potassium and Calcium: A Primary Amido
 Ligand in s-Block Metal Chemistry with an Unprecedented Catalytic
 Reactivity
;
_journal_issue 9
_journal_name_full Organometallics
_journal_page_first 2649
_journal_paper_doi 10.1021/om4001007
_journal_volume 32
_journal_year 2013
_chemical_formula_moiety 'C32 H56 Ca N2 O4'
_chemical_formula_sum 'C32 H56 Ca N2 O4'
_chemical_formula_weight 572.87
_space_group_IT_number 2
_symmetry_cell_setting triclinic
_symmetry_space_group_name_Hall '-P 1'
_symmetry_space_group_name_H-M 'P -1'
_atom_sites_solution_hydrogens geom
_atom_sites_solution_primary direct
_atom_sites_solution_secondary difmap
_audit_creation_method SHELXL-97
_cell_angle_alpha 98.896(1)
_cell_angle_beta 94.149(1)
_cell_angle_gamma 91.050(1)
_cell_formula_units_Z 8
_cell_length_a 13.4294(2)
_cell_length_b 16.7080(2)
_cell_length_c 30.7572(5)
_cell_measurement_reflns_used 37743
_cell_measurement_temperature 133(2)
_cell_measurement_theta_max 27.41
_cell_measurement_theta_min 2.85
_cell_volume 6797.31(17)
_computing_cell_refinement DENZO
_computing_data_collection COLLECT
_computing_data_reduction DENZO
_computing_molecular_graphics SHELXTL/PC
_computing_publication_material SHELXL-97
_computing_structure_refinement 'SHELXL-97 (Sheldrick, 2008)'
_computing_structure_solution 'SHELXS-97 (Sheldrick, 2008)'
_diffrn_ambient_temperature 133(2)
_diffrn_measured_fraction_theta_full 0.933
_diffrn_measured_fraction_theta_max 0.926
_diffrn_measurement_device_type KappaCCD
_diffrn_measurement_method 'phi- + omega-scan'
_diffrn_radiation_monochromator graphite
_diffrn_radiation_source 'fine-focus sealed tube'
_diffrn_radiation_type MoK\a
_diffrn_radiation_wavelength 0.71073
_diffrn_reflns_av_R_equivalents 0.0340
_diffrn_reflns_av_sigmaI/netI 0.0661
_diffrn_reflns_limit_h_max 17
_diffrn_reflns_limit_h_min -13
_diffrn_reflns_limit_k_max 21
_diffrn_reflns_limit_k_min -20
_diffrn_reflns_limit_l_max 37
_diffrn_reflns_limit_l_min -39
_diffrn_reflns_number 37743
_diffrn_reflns_theta_full 25.00
_diffrn_reflns_theta_max 27.41
_diffrn_reflns_theta_min 2.85
_exptl_absorpt_coefficient_mu 0.219
_exptl_absorpt_correction_type none
_exptl_crystal_colour colourless
_exptl_crystal_density_diffrn 1.120
_exptl_crystal_density_method 'not measured'
_exptl_crystal_description prism
_exptl_crystal_F_000 2512
_exptl_crystal_size_max 0.05
_exptl_crystal_size_mid 0.04
_exptl_crystal_size_min 0.03
_refine_diff_density_max 1.106
_refine_diff_density_min -0.808
_refine_diff_density_rms 0.080
_refine_ls_extinction_method none
_refine_ls_goodness_of_fit_ref 1.149
_refine_ls_hydrogen_treatment mixed
_refine_ls_matrix_type full
_refine_ls_number_parameters 1504
_refine_ls_number_reflns 28672
_refine_ls_number_restraints 0
_refine_ls_restrained_S_all 1.149
_refine_ls_R_factor_all 0.1425
_refine_ls_R_factor_gt 0.0965
_refine_ls_shift/su_max 0.001
_refine_ls_shift/su_mean 0.000
_refine_ls_structure_factor_coef Fsqd
_refine_ls_weighting_details 'calc w=1/[\s^2^(Fo^2^)+(0.0000P)^2^+24.7061P] where P=(Fo^2^+2Fc^2^)/3'
_refine_ls_weighting_scheme calc
_refine_ls_wR_factor_gt 0.1731
_refine_ls_wR_factor_ref 0.2007
_reflns_number_gt 20389
_reflns_number_total 28672
_reflns_threshold_expression >2sigma(I)
_cod_data_source_file om4001007_si_001.cif
_cod_data_source_block FO4503
_cod_database_code 4080697

loop_
_symmetry_equiv_pos_as_xyz
'x, y, z'
'-x, -y, -z'

loop_
_atom_site_label
_atom_site_type_symbol
_atom_site_fract_x
_atom_site_fract_y
_atom_site_fract_z
_atom_site_U_iso_or_equiv
_atom_site_adp_type
_atom_site_occupancy
_atom_site_symmetry_multiplicity
_atom_site_calc_flag
_atom_site_refinement_flags
_atom_site_disorder_assembly
_atom_site_disorder_group
Ca1A Ca 0.69146(6) -0.42604(5) 0.69639(3) 0.02602(18) Uani 1 1 d . . .
O1A O 0.5180(2) -0.4332(2) 0.71295(12) 0.0452(9) Uani 1 1 d . . .
O2A O 0.6491(3) -0.3214(2) 0.75886(13) 0.0536(10) Uani 1 1 d . . .
O3A O 0.8718(2) -0.4348(2) 0.70607(11) 0.0381(8) Uani 1 1 d . . .
O4A O 0.7461(2) -0.4791(2) 0.76557(10) 0.0369(7) Uani 1 1 d . . .
N1A N 0.6608(3) -0.3365(2) 0.64718(15) 0.0413(10) Uani 1 1 d . . .
N2A N 0.6719(3) -0.5619(2) 0.66639(13) 0.0319(8) Uani 1 1 d . . .
C1A C 0.6724(3) -0.2670(2) 0.62950(13) 0.0254(8) Uani 1 1 d . . .
C2A C 0.5945(3) -0.2350(3) 0.60343(14) 0.0283(9) Uani 1 1 d . . .
C3A C 0.6118(3) -0.1639(3) 0.58652(15) 0.0341(10) Uani 1 1 d . . .
H3AA H 0.5599 -0.1440 0.5688 0.041 Uiso 1 1 calc R . .
C4A C 0.7022(4) -0.1212(3) 0.59462(16) 0.0390(11) Uani 1 1 d . . .
H4AA H 0.7127 -0.0728 0.5828 0.047 Uiso 1 1 calc R . .
C5A C 0.7767(3) -0.1511(3) 0.62042(16) 0.0351(10) Uani 1 1 d . . .
H5AA H 0.8389 -0.1220 0.6264 0.042 Uiso 1 1 calc R . .
C6A C 0.7643(3) -0.2218(3) 0.63791(14) 0.0277(9) Uani 1 1 d . . .
C7A C 0.8495(3) -0.2522(3) 0.66602(15) 0.0323(10) Uani 1 1 d . . .
H7AA H 0.8195 -0.2893 0.6844 0.039 Uiso 1 1 calc R . .
C8A C 0.9201(5) -0.3009(4) 0.63704(19) 0.069(2) Uani 1 1 d . . .
H8AA H 0.8833 -0.3467 0.6187 0.103 Uiso 1 1 calc R . .
H8AB H 0.9732 -0.3212 0.6556 0.103 Uiso 1 1 calc R . .
H8AC H 0.9495 -0.2663 0.6181 0.103 Uiso 1 1 calc R . .
C9A C 0.9082(5) -0.1846(4) 0.6976(2) 0.0607(17) Uani 1 1 d . . .
H9AA H 0.9571 -0.2087 0.7166 0.091 Uiso 1 1 calc R . .
H9AB H 0.8621 -0.1523 0.7158 0.091 Uiso 1 1 calc R . .
H9AC H 0.9431 -0.1496 0.6804 0.091 Uiso 1 1 calc R . .
C10A C 0.4914(3) -0.2759(3) 0.59672(15) 0.0335(10) Uani 1 1 d . . .
H10A H 0.5012 -0.3356 0.5938 0.040 Uiso 1 1 calc R . .
C11A C 0.4344(5) -0.2523(4) 0.6369(2) 0.072(2) Uani 1 1 d . . .
H11A H 0.3735 -0.2864 0.6346 0.108 Uiso 1 1 calc R . .
H11B H 0.4165 -0.1953 0.6390 0.108 Uiso 1 1 calc R . .
H11C H 0.4761 -0.2598 0.6634 0.108 Uiso 1 1 calc R . .
C12A C 0.4291(4) -0.2613(5) 0.5563(2) 0.077(2) Uani 1 1 d . . .
H12A H 0.3684 -0.2959 0.5526 0.116 Uiso 1 1 calc R . .
H12B H 0.4674 -0.2742 0.5303 0.116 Uiso 1 1 calc R . .
H12C H 0.4108 -0.2043 0.5596 0.116 Uiso 1 1 calc R . .
C13A C 0.6625(3) -0.6286(3) 0.63361(15) 0.0294(9) Uani 1 1 d . . .
C14A C 0.6411(3) -0.7089(3) 0.64223(16) 0.0344(10) Uani 1 1 d . . .
C15A C 0.6384(4) -0.7734(3) 0.60825(19) 0.0437(12) Uani 1 1 d . . .
H15A H 0.6250 -0.8263 0.6144 0.052 Uiso 1 1 calc R . .
C16A C 0.6544(4) -0.7636(3) 0.56548(19) 0.0521(15) Uani 1 1 d . . .
H16A H 0.6539 -0.8091 0.5427 0.062 Uiso 1 1 calc R . .
C17A C 0.6712(4) -0.6860(3) 0.55651(18) 0.0451(13) Uani 1 1 d . . .
H17A H 0.6803 -0.6787 0.5270 0.054 Uiso 1 1 calc R . .
C18A C 0.6752(3) -0.6186(3) 0.58926(16) 0.0352(10) Uani 1 1 d . . .
C19A C 0.6913(4) -0.5358(3) 0.57687(17) 0.0438(12) Uani 1 1 d . . .
H19A H 0.7087 -0.4975 0.6048 0.053 Uiso 1 1 calc R . .
C20A C 0.7782(5) -0.5318(4) 0.5474(2) 0.077(2) Uani 1 1 d . . .
H20A H 0.8391 -0.5502 0.5619 0.115 Uiso 1 1 calc R . .
H20B H 0.7888 -0.4758 0.5424 0.115 Uiso 1 1 calc R . .
H20C H 0.7623 -0.5668 0.5190 0.115 Uiso 1 1 calc R . .
C21A C 0.5954(5) -0.5068(4) 0.5554(2) 0.0713(19) Uani 1 1 d . . .
H21A H 0.5412 -0.5093 0.5749 0.107 Uiso 1 1 calc R . .
H21B H 0.5777 -0.5417 0.5271 0.107 Uiso 1 1 calc R . .
H21C H 0.6056 -0.4509 0.5503 0.107 Uiso 1 1 calc R . .
C22A C 0.6246(4) -0.7229(3) 0.68881(17) 0.0401(11) Uani 1 1 d . . .
H22A H 0.5970 -0.6719 0.7043 0.048 Uiso 1 1 calc R . .
C23A C 0.5498(4) -0.7917(3) 0.6919(2) 0.0583(16) Uani 1 1 d . . .
H23A H 0.4868 -0.7833 0.6754 0.087 Uiso 1 1 calc R . .
H23B H 0.5379 -0.7924 0.7229 0.087 Uiso 1 1 calc R . .
H23C H 0.5770 -0.8436 0.6794 0.087 Uiso 1 1 calc R . .
C24A C 0.7241(4) -0.7355(4) 0.7136(2) 0.0553(15) Uani 1 1 d . . .
H24A H 0.7701 -0.6899 0.7123 0.083 Uiso 1 1 calc R . .
H24B H 0.7527 -0.7860 0.7000 0.083 Uiso 1 1 calc R . .
H24C H 0.7134 -0.7388 0.7445 0.083 Uiso 1 1 calc R . .
C25A C 0.4475(4) -0.4966(4) 0.6966(2) 0.0601(17) Uani 1 1 d . . .
H25A H 0.3863 -0.4738 0.6850 0.090 Uiso 1 1 calc R . .
H25B H 0.4322 -0.5263 0.7205 0.090 Uiso 1 1 calc R . .
H25C H 0.4753 -0.5337 0.6730 0.090 Uiso 1 1 calc R . .
C26A C 0.4825(5) -0.3748(4) 0.7460(2) 0.0724(14) Uani 1 1 d . . .
H26A H 0.4766 -0.3988 0.7732 0.087 Uiso 1 1 calc R . .
H26B H 0.4153 -0.3582 0.7361 0.087 Uiso 1 1 calc R . .
C27A C 0.5505(5) -0.3034(4) 0.7556(3) 0.0724(14) Uani 1 1 d . . .
H27A H 0.5389 -0.2697 0.7321 0.087 Uiso 1 1 calc R . .
H27D H 0.5342 -0.2706 0.7837 0.087 Uiso 1 1 calc R . .
C28A C 0.7132(5) -0.2539(3) 0.7749(2) 0.0695(19) Uani 1 1 d . . .
H28A H 0.6921 -0.2270 0.8032 0.104 Uiso 1 1 calc R . .
H28B H 0.7103 -0.2157 0.7537 0.104 Uiso 1 1 calc R . .
H28C H 0.7818 -0.2719 0.7790 0.104 Uiso 1 1 calc R . .
C29A C 0.9154(4) -0.4940(4) 0.67477(18) 0.0523(14) Uani 1 1 d . . .
H29A H 0.9883 -0.4875 0.6785 0.078 Uiso 1 1 calc R . .
H29B H 0.8920 -0.4865 0.6448 0.078 Uiso 1 1 calc R . .
H29C H 0.8956 -0.5485 0.6796 0.078 Uiso 1 1 calc R . .
C30A C 0.9070(4) -0.4390(3) 0.75082(17) 0.0456(12) Uani 1 1 d . . .
H30A H 0.9014 -0.3853 0.7691 0.055 Uiso 1 1 calc R . .
H30B H 0.9784 -0.4530 0.7519 0.055 Uiso 1 1 calc R . .
C31A C 0.8488(4) -0.5007(3) 0.76941(18) 0.0451(12) Uani 1 1 d . . .
H31A H 0.8576 -0.5554 0.7528 0.054 Uiso 1 1 calc R . .
H31B H 0.8716 -0.5007 0.8007 0.054 Uiso 1 1 calc R . .
C32A C 0.6840(4) -0.5307(3) 0.78584(17) 0.0476(13) Uani 1 1 d . . .
H32A H 0.7104 -0.5311 0.8163 0.071 Uiso 1 1 calc R . .
H32B H 0.6830 -0.5858 0.7694 0.071 Uiso 1 1 calc R . .
H32C H 0.6159 -0.5105 0.7857 0.071 Uiso 1 1 calc R . .
Ca1B Ca 0.30569(6) -0.02914(5) 0.80518(3) 0.02239(17) Uani 1 1 d . . .
O1B O 0.3101(2) 0.11277(18) 0.82919(10) 0.0343(7) Uani 1 1 d . A .
O2B O 0.1385(2) 0.0305(2) 0.79237(10) 0.0354(7) Uani 1 1 d . A .
O3B O 0.2453(2) -0.13866(18) 0.74717(9) 0.0297(7) Uani 1 1 d . A .
O4B O 0.3042(2) 0.00963(17) 0.72803(9) 0.0277(6) Uani 1 1 d . A .
N1B N 0.2531(3) -0.0539(2) 0.87304(12) 0.0314(8) Uani 1 1 d . A .
N2B N 0.4761(2) -0.0316(2) 0.79635(12) 0.0249(7) Uani 1 1 d . A .
C1B C 0.1636(3) -0.0652(3) 0.89055(13) 0.0254(9) Uani 1 1 d . . .
C2B C 0.1242(3) -0.0089(3) 0.92460(13) 0.0259(9) Uani 1 1 d . A .
C3B C 0.0329(3) -0.0259(3) 0.94033(14) 0.0306(9) Uani 1 1 d . . .
H3BA H 0.0083 0.0118 0.9631 0.037 Uiso 1 1 calc R A .
C4B C -0.0231(3) -0.0956(3) 0.92392(15) 0.0340(10) Uani 1 1 d . A .
H4BA H -0.0849 -0.1062 0.9355 0.041 Uiso 1 1 calc R . .
C5B C 0.0126(3) -0.1496(3) 0.89033(14) 0.0306(10) Uani 1 1 d . . .
H5BA H -0.0260 -0.1973 0.8785 0.037 Uiso 1 1 calc R A .
C6B C 0.1032(3) -0.1363(3) 0.87340(14) 0.0283(9) Uani 1 1 d . A .
C7B C 0.1411(4) -0.1983(3) 0.83754(16) 0.0402(12) Uani 1 1 d . . .
H7BA H 0.1845 -0.1687 0.8198 0.048 Uiso 1 1 calc R A .
C8B C 0.2055(4) -0.2593(3) 0.8575(2) 0.0495(14) Uani 1 1 d . A .
H8BA H 0.2611 -0.2307 0.8764 0.074 Uiso 1 1 calc R . .
H8BB H 0.2319 -0.2972 0.8338 0.074 Uiso 1 1 calc R . .
H8BC H 0.1651 -0.2894 0.8752 0.074 Uiso 1 1 calc R . .
C9B C 0.0569(5) -0.2429(3) 0.80552(17) 0.0535(15) Uani 1 1 d . A .
H9BA H 0.0128 -0.2032 0.7946 0.080 Uiso 1 1 calc R . .
H9BB H 0.0183 -0.2784 0.8211 0.080 Uiso 1 1 calc R . .
H9BC H 0.0861 -0.2756 0.7806 0.080 Uiso 1 1 calc R . .
C10B C 0.1821(3) 0.0687(3) 0.94360(14) 0.0287(9) Uani 1 1 d . . .
H10B H 0.2216 0.0841 0.9197 0.034 Uiso 1 1 calc R A .
C11B C 0.1168(4) 0.1404(3) 0.95854(17) 0.0417(12) Uani 1 1 d . A .
H11D H 0.1590 0.1897 0.9667 0.063 Uiso 1 1 calc R . .
H11E H 0.0820 0.1298 0.9841 0.063 Uiso 1 1 calc R . .
H11F H 0.0678 0.1476 0.9344 0.063 Uiso 1 1 calc R . .
C12B C 0.2569(3) 0.0563(3) 0.98161(16) 0.0381(11) Uani 1 1 d . A .
H12D H 0.3015 0.0127 0.9715 0.057 Uiso 1 1 calc R . .
H12E H 0.2208 0.0416 1.0060 0.057 Uiso 1 1 calc R . .
H12F H 0.2962 0.1065 0.9918 0.057 Uiso 1 1 calc R . .
C13B C 0.5742(3) -0.0401(2) 0.80963(13) 0.0232(8) Uani 1 1 d . . .
C14B C 0.6554(3) -0.0288(2) 0.78293(14) 0.0241(8) Uani 1 1 d . A .
C15B C 0.7534(3) -0.0394(3) 0.79888(15) 0.0302(9) Uani 1 1 d . . .
H15B H 0.8062 -0.0320 0.7808 0.036 Uiso 1 1 calc R A .
C16B C 0.7765(3) -0.0603(3) 0.84019(16) 0.0329(10) Uani 1 1 d . A .
H16B H 0.8438 -0.0677 0.8502 0.040 Uiso 1 1 calc R . .
C17B C 0.6990(3) -0.0703(3) 0.86655(15) 0.0311(10) Uani 1 1 d . . .
H17B H 0.7141 -0.0842 0.8950 0.037 Uiso 1 1 calc R A .
C18B C 0.5995(3) -0.0604(2) 0.85246(14) 0.0263(9) Uani 1 1 d . A .
C19B C 0.5163(3) -0.0741(3) 0.88126(13) 0.0275(9) Uani 1 1 d . . .
H19B H 0.4622 -0.0362 0.8750 0.033 Uiso 1 1 calc R A .
C20B C 0.4722(4) -0.1605(3) 0.86779(16) 0.0394(11) Uani 1 1 d . A .
H20D H 0.4510 -0.1695 0.8362 0.059 Uiso 1 1 calc R . .
H20E H 0.4145 -0.1677 0.8847 0.059 Uiso 1 1 calc R . .
H20F H 0.5230 -0.1996 0.8738 0.059 Uiso 1 1 calc R . .
C21B C 0.5436(4) -0.0578(3) 0.93089(15) 0.0417(12) Uani 1 1 d . A .
H21D H 0.5728 -0.0029 0.9392 0.063 Uiso 1 1 calc R . .
H21E H 0.5922 -0.0972 0.9388 0.063 Uiso 1 1 calc R . .
H21F H 0.4834 -0.0628 0.9466 0.063 Uiso 1 1 calc R . .
C22B C 0.6326(3) -0.0067(3) 0.73740(14) 0.0291(9) Uani 1 1 d . . .
H22B H 0.5810 0.0358 0.7401 0.035 Uiso 1 1 calc R A .
C23B C 0.7226(3) 0.0288(3) 0.71775(17) 0.0399(11) Uani 1 1 d . A .
H23D H 0.7522 0.0749 0.7386 0.060 Uiso 1 1 calc R . .
H23E H 0.7004 0.0470 0.6899 0.060 Uiso 1 1 calc R . .
H23F H 0.7725 -0.0129 0.7122 0.060 Uiso 1 1 calc R . .
C24B C 0.5878(4) -0.0791(3) 0.70459(15) 0.0381(11) Uani 1 1 d . A .
H24D H 0.5322 -0.1036 0.7173 0.057 Uiso 1 1 calc R . .
H24E H 0.6391 -0.1193 0.6983 0.057 Uiso 1 1 calc R . .
H24F H 0.5634 -0.0606 0.6771 0.057 Uiso 1 1 calc R . .
C29B C 0.3093(4) -0.2065(3) 0.74201(16) 0.0402(11) Uani 1 1 d . . .
H29D H 0.2764 -0.2508 0.7209 0.060 Uiso 1 1 calc R A .
H29E H 0.3231 -0.2247 0.7706 0.060 Uiso 1 1 calc R . .
H29F H 0.3721 -0.1905 0.7310 0.060 Uiso 1 1 calc R . .
C30B C 0.2113(4) -0.1130(3) 0.70628(15) 0.0385(11) Uani 1 1 d . . .
H30C H 0.1468 -0.0860 0.7097 0.046 Uiso 1 1 calc R A .
H30D H 0.2003 -0.1611 0.6831 0.046 Uiso 1 1 calc R . .
C31B C 0.2856(4) -0.0558(3) 0.69225(14) 0.0349(10) Uani 1 1 d . A .
H31C H 0.3483 -0.0838 0.6856 0.042 Uiso 1 1 calc R . .
H31D H 0.2585 -0.0351 0.6655 0.042 Uiso 1 1 calc R . .
C32B C 0.3580(3) 0.0748(3) 0.71477(16) 0.0352(10) Uani 1 1 d . . .
H32D H 0.3178 0.0965 0.6916 0.053 Uiso 1 1 calc R A .
H32E H 0.4208 0.0552 0.7034 0.053 Uiso 1 1 calc R . .
H32F H 0.3724 0.1176 0.7402 0.053 Uiso 1 1 calc R . .
Ca1C Ca 0.74408(6) -0.67256(5) 0.94201(3) 0.02379(17) Uani 1 1 d . . .
O1C O 0.7111(2) -0.57463(19) 1.00595(10) 0.0351(7) Uani 1 1 d . . .
O2C O 0.8945(2) -0.63634(18) 0.99632(10) 0.0340(7) Uani 1 1 d . . .
O3C O 0.7522(3) -0.79639(19) 0.88883(11) 0.0413(8) Uani 1 1 d . . .
O4C O 0.7963(3) -0.7950(2) 0.97446(12) 0.0457(9) Uani 1 1 d . . .
N1C N 0.7930(3) -0.5647(2) 0.90806(13) 0.0327(8) Uani 1 1 d . . .
H1CA H 0.7388 -0.5373 0.9035 0.039 Uiso 1 1 calc R . .
N2C N 0.5817(3) -0.6570(2) 0.91466(12) 0.0297(8) Uani 1 1 d . . .
H2CA H 0.5870 -0.6416 0.8888 0.036 Uiso 1 1 calc R . .
C1C C 0.8689(3) -0.5250(3) 0.89201(13) 0.0258(9) Uani 1 1 d . . .
C2C C 0.8766(3) -0.4381(3) 0.89484(15) 0.0313(10) Uani 1 1 d . . .
C3C C 0.9591(4) -0.4039(3) 0.87875(16) 0.0372(11) Uani 1 1 d . . .
H3CA H 0.9637 -0.3467 0.8804 0.045 Uiso 1 1 calc R . .
C4C C 1.0346(3) -0.4500(3) 0.86040(16) 0.0350(10) Uani 1 1 d . . .
H4CA H 1.0907 -0.4249 0.8503 0.042 Uiso 1 1 calc R . .
C5C C 1.0266(3) -0.5331(3) 0.85711(15) 0.0305(9) Uani 1 1 d . . .
H5CA H 1.0778 -0.5652 0.8443 0.037 Uiso 1 1 calc R . .
C6C C 0.9460(3) -0.5715(3) 0.87193(14) 0.0282(9) Uani 1 1 d . . .
C7C C 0.9349(3) -0.6629(3) 0.86399(15) 0.0315(10) Uani 1 1 d . . .
H7CA H 0.9037 -0.6787 0.8901 0.038 Uiso 1 1 calc R . .
C8C C 0.8634(4) -0.6924(3) 0.82371(16) 0.0398(11) Uani 1 1 d . . .
H8CA H 0.7985 -0.6674 0.8277 0.060 Uiso 1 1 calc R . .
H8CB H 0.8548 -0.7515 0.8202 0.060 Uiso 1 1 calc R . .
H8CC H 0.8908 -0.6772 0.7973 0.060 Uiso 1 1 calc R . .
C9C C 1.0327(4) -0.7076(3) 0.86008(18) 0.0417(12) Uani 1 1 d . . .
H9CA H 1.0802 -0.6855 0.8849 0.063 Uiso 1 1 calc R . .
H9CB H 1.0607 -0.7005 0.8323 0.063 Uiso 1 1 calc R . .
H9CC H 1.0201 -0.7654 0.8605 0.063 Uiso 1 1 calc R . .
C10C C 0.7947(4) -0.3852(3) 0.91526(18) 0.0425(12) Uani 1 1 d . . .
H10C H 0.7801 -0.4042 0.9435 0.051 Uiso 1 1 calc R . .
C11C C 0.8229(5) -0.2938(3) 0.9261(2) 0.0577(16) Uani 1 1 d . . .
H11G H 0.7735 -0.2660 0.9445 0.087 Uiso 1 1 calc R . .
H11H H 0.8238 -0.2710 0.8986 0.087 Uiso 1 1 calc R . .
H11I H 0.8891 -0.2864 0.9420 0.087 Uiso 1 1 calc R . .
C12C C 0.7000(4) -0.3934(4) 0.8861(2) 0.0580(15) Uani 1 1 d . . .
H12G H 0.6777 -0.4505 0.8797 0.087 Uiso 1 1 calc R . .
H12H H 0.7117 -0.3739 0.8584 0.087 Uiso 1 1 calc R . .
H12I H 0.6485 -0.3612 0.9009 0.087 Uiso 1 1 calc R . .
C13C C 0.4816(3) -0.6605(2) 0.91957(14) 0.0262(9) Uani 1 1 d . . .
C14C C 0.4462(3) -0.6982(3) 0.95469(15) 0.0315(10) Uani 1 1 d . . .
C15C C 0.3455(3) -0.7040(3) 0.95957(17) 0.0405(11) Uani 1 1 d . . .
H15C H 0.3236 -0.7293 0.9830 0.049 Uiso 1 1 calc R . .
C16C C 0.2752(4) -0.6745(3) 0.93176(18) 0.0411(12) Uani 1 1 d . . .
H16C H 0.2060 -0.6806 0.9354 0.049 Uiso 1 1 calc R . .
C17C C 0.3071(3) -0.6361(3) 0.89864(15) 0.0342(10) Uani 1 1 d . . .
H17C H 0.2589 -0.6148 0.8797 0.041 Uiso 1 1 calc R . .
C18C C 0.4081(3) -0.6274(3) 0.89198(14) 0.0280(9) Uani 1 1 d . . .
C19C C 0.4412(4) -0.5833(3) 0.85527(15) 0.0382(11) Uani 1 1 d . . .
H19C H 0.5050 -0.5528 0.8667 0.046 Uiso 1 1 calc R . .
C20C C 0.4640(5) -0.6438(4) 0.81469(19) 0.0655(18) Uani 1 1 d . . .
H20G H 0.4930 -0.6146 0.7931 0.098 Uiso 1 1 calc R . .
H20H H 0.4020 -0.6721 0.8014 0.098 Uiso 1 1 calc R . .
H20I H 0.5114 -0.6832 0.8236 0.098 Uiso 1 1 calc R . .
C21C C 0.3677(5) -0.5221(4) 0.8413(2) 0.073(2) Uani 1 1 d . . .
H21G H 0.3519 -0.4842 0.8673 0.109 Uiso 1 1 calc R . .
H21H H 0.3064 -0.5506 0.8274 0.109 Uiso 1 1 calc R . .
H21I H 0.3975 -0.4922 0.8203 0.109 Uiso 1 1 calc R . .
C22C C 0.5205(4) -0.7359(3) 0.98451(16) 0.0387(11) Uani 1 1 d . . .
H22C H 0.5861 -0.7066 0.9846 0.046 Uiso 1 1 calc R . .
C23C C 0.5352(4) -0.8248(3) 0.9656(2) 0.0484(13) Uani 1 1 d . . .
H23G H 0.5588 -0.8283 0.9360 0.073 Uiso 1 1 calc R . .
H23H H 0.4715 -0.8551 0.9639 0.073 Uiso 1 1 calc R . .
H23I H 0.5846 -0.8479 0.9848 0.073 Uiso 1 1 calc R . .
C24C C 0.4937(4) -0.7276(4) 1.03239(17) 0.0501(14) Uani 1 1 d . . .
H24G H 0.4803 -0.6708 1.0433 0.075 Uiso 1 1 calc R . .
H24H H 0.5494 -0.7453 1.0506 0.075 Uiso 1 1 calc R . .
H24I H 0.4340 -0.7613 1.0341 0.075 Uiso 1 1 calc R . .
C25C C 0.6209(4) -0.5334(3) 1.01385(19) 0.0479(13) Uani 1 1 d . . .
H25G H 0.6335 -0.4749 1.0162 0.072 Uiso 1 1 calc R . .
H25H H 0.5963 -0.5455 1.0414 0.072 Uiso 1 1 calc R . .
H25I H 0.5708 -0.5514 0.9894 0.072 Uiso 1 1 calc R . .
C26C C 0.7899(4) -0.5495(3) 1.03970(16) 0.0437(12) Uani 1 1 d . . .
H26E H 0.7882 -0.5841 1.0630 0.052 Uiso 1 1 calc R . .
H26F H 0.7807 -0.4927 1.0533 0.052 Uiso 1 1 calc R . .
C27C C 0.8869(4) -0.5565(3) 1.01989(17) 0.0418(12) Uani 1 1 d . . .
H27E H 0.8923 -0.5164 0.9995 0.050 Uiso 1 1 calc R . .
H27F H 0.9420 -0.5451 1.0433 0.050 Uiso 1 1 calc R . .
C28C C 0.9903(4) -0.6508(4) 0.9813(2) 0.0550(15) Uani 1 1 d . . .
H28G H 1.0409 -0.6370 1.0061 0.082 Uiso 1 1 calc R . .
H28H H 1.0020 -0.6173 0.9586 0.082 Uiso 1 1 calc R . .
H28I H 0.9946 -0.7082 0.9688 0.082 Uiso 1 1 calc R . .
C29C C 0.6765(4) -0.8319(3) 0.85591(19) 0.0553(16) Uani 1 1 d . . .
H29G H 0.7063 -0.8476 0.8278 0.083 Uiso 1 1 calc R . .
H29H H 0.6247 -0.7924 0.8523 0.083 Uiso 1 1 calc R . .
H29I H 0.6467 -0.8800 0.8651 0.083 Uiso 1 1 calc R . .
C30C C 0.8229(4) -0.8528(3) 0.9019(2) 0.0550(16) Uani 1 1 d . . .
H30E H 0.8915 -0.8294 0.9031 0.066 Uiso 1 1 calc R . .
H30F H 0.8181 -0.9033 0.8802 0.066 Uiso 1 1 calc R . .
C31C C 0.8016(4) -0.8712(3) 0.9460(2) 0.0483(13) Uani 1 1 d . . .
H31E H 0.7374 -0.9022 0.9441 0.058 Uiso 1 1 calc R . .
H31F H 0.8552 -0.9039 0.9575 0.058 Uiso 1 1 calc R . .
C32C C 0.8025(5) -0.8030(4) 1.0204(2) 0.0614(17) Uani 1 1 d . . .
H32G H 0.8674 -0.8247 1.0285 0.092 Uiso 1 1 calc R . .
H32H H 0.7490 -0.8400 1.0258 0.092 Uiso 1 1 calc R . .
H32I H 0.7954 -0.7498 1.0382 0.092 Uiso 1 1 calc R . .
Ca1D Ca 0.15268(6) 0.25145(5) 0.57622(3) 0.02735(19) Uani 1 1 d . . .
O1D O 0.3082(3) 0.2598(2) 0.54099(13) 0.0481(9) Uani 1 1 d . . .
O2D O 0.1414(3) 0.3290(2) 0.51231(11) 0.0489(9) Uani 1 1 d . . .
O3D O -0.0236(2) 0.24660(19) 0.58160(11) 0.0375(8) Uani 1 1 d . . .
O4D O 0.0618(2) 0.15932(18) 0.51429(10) 0.0349(7) Uani 1 1 d . . .
N1D N 0.1758(3) 0.3807(2) 0.61344(13) 0.0373(9) Uani 1 1 d . . .
H1DA H 0.1955 0.4057 0.5922 0.045 Uiso 1 1 calc R . .
N2D N 0.2047(3) 0.1387(2) 0.60685(13) 0.0329(8) Uani 1 1 d . . .
H2DA H 0.2523 0.1520 0.6281 0.039 Uiso 1 1 calc R . .
C1D C 0.1787(3) 0.4444(3) 0.64778(15) 0.0314(10) Uani 1 1 d . . .
C2D C 0.1775(3) 0.4292(3) 0.69208(17) 0.0341(10) Uani 1 1 d . . .
C3D C 0.1800(3) 0.4939(3) 0.72700(16) 0.0349(10) Uani 1 1 d . . .
H3DA H 0.1792 0.4833 0.7564 0.042 Uiso 1 1 calc R . .
C4D C 0.1837(3) 0.5732(3) 0.71903(15) 0.0336(10) Uani 1 1 d . . .
H4DA H 0.1850 0.6170 0.7428 0.040 Uiso 1 1 calc R . .
C5D C 0.1853(3) 0.5878(3) 0.67655(16) 0.0342(10) Uani 1 1 d . . .
H5DA H 0.1881 0.6423 0.6713 0.041 Uiso 1 1 calc R . .
C6D C 0.1829(3) 0.5263(3) 0.64108(15) 0.0319(10) Uani 1 1 d . . .
C7D C 0.1919(4) 0.5460(3) 0.59411(18) 0.0468(13) Uani 1 1 d . . .
H7DA H 0.1467 0.5076 0.5731 0.056 Uiso 1 1 calc R . .
C8D C 0.1676(4) 0.6319(3) 0.58741(19) 0.0496(13) Uani 1 1 d . . .
H8DA H 0.0993 0.6434 0.5952 0.074 Uiso 1 1 calc R . .
H8DB H 0.1734 0.6375 0.5564 0.074 Uiso 1 1 calc R . .
H8DC H 0.2144 0.6703 0.6063 0.074 Uiso 1 1 calc R . .
C9D C 0.3021(5) 0.5321(4) 0.5816(2) 0.0611(16) Uani 1 1 d . . .
H9DA H 0.3063 0.5358 0.5503 0.092 Uiso 1 1 calc R . .
H9DB H 0.3222 0.4782 0.5871 0.092 Uiso 1 1 calc R . .
H9DC H 0.3466 0.5735 0.5996 0.092 Uiso 1 1 calc R . .
C10D C 0.1769(4) 0.3417(3) 0.69961(17) 0.0415(12) Uani 1 1 d . . .
H10D H 0.1335 0.3095 0.6750 0.050 Uiso 1 1 calc R . .
C11D C 0.1345(6) 0.3295(4) 0.74307(19) 0.0649(18) Uani 1 1 d . . .
H11J H 0.0652 0.3469 0.7431 0.097 Uiso 1 1 calc R . .
H11K H 0.1745 0.3617 0.7678 0.097 Uiso 1 1 calc R . .
H11L H 0.1366 0.2721 0.7462 0.097 Uiso 1 1 calc R . .
C12D C 0.2824(4) 0.3079(3) 0.6978(2) 0.0519(14) Uani 1 1 d . . .
H12J H 0.3109 0.3187 0.6708 0.078 Uiso 1 1 calc R . .
H12K H 0.2789 0.2493 0.6979 0.078 Uiso 1 1 calc R . .
H12L H 0.3247 0.3342 0.7236 0.078 Uiso 1 1 calc R . .
C13D C 0.1814(3) 0.0570(2) 0.60082(14) 0.0261(9) Uani 1 1 d . . .
C14D C 0.0930(3) 0.0281(3) 0.61771(14) 0.0280(9) Uani 1 1 d . . .
C15D C 0.0711(3) -0.0545(3) 0.61219(14) 0.0295(9) Uani 1 1 d . . .
H15D H 0.0128 -0.0728 0.6239 0.035 Uiso 1 1 calc R . .
C16D C 0.1317(3) -0.1113(3) 0.59010(15) 0.0314(10) Uani 1 1 d . . .
H16D H 0.1163 -0.1677 0.5874 0.038 Uiso 1 1 calc R . .
C17D C 0.2154(3) -0.0837(3) 0.57208(15) 0.0331(10) Uani 1 1 d . . .
H17D H 0.2565 -0.1219 0.5564 0.040 Uiso 1 1 calc R . .
C18D C 0.2403(3) -0.0018(3) 0.57649(14) 0.0286(9) Uani 1 1 d . . .
C19D C 0.3320(3) 0.0265(3) 0.55556(15) 0.0377(11) Uani 1 1 d . . .
H19D H 0.3170 0.0808 0.5472 0.045 Uiso 1 1 calc R . .
C20D C 0.4239(4) 0.0381(3) 0.58879(17) 0.0465(13) Uani 1 1 d . . .
H20J H 0.4803 0.0594 0.5751 0.070 Uiso 1 1 calc R . .
H20K H 0.4411 -0.0141 0.5976 0.070 Uiso 1 1 calc R . .
H20L H 0.4091 0.0764 0.6149 0.070 Uiso 1 1 calc R . .
C21D C 0.3564(4) -0.0291(4) 0.51357(17) 0.0544(15) Uani 1 1 d . . .
H21J H 0.4079 -0.0028 0.4992 0.082 Uiso 1 1 calc R . .
H21K H 0.2960 -0.0397 0.4934 0.082 Uiso 1 1 calc R . .
H21L H 0.3809 -0.0804 0.5212 0.082 Uiso 1 1 calc R . .
C22D C 0.0274(4) 0.0882(3) 0.64366(17) 0.0399(11) Uani 1 1 d . . .
H22D H 0.0315 0.1396 0.6309 0.048 Uiso 1 1 calc R . .
C23D C 0.0685(5) 0.1081(4) 0.69180(19) 0.0630(17) Uani 1 1 d . . .
H23J H 0.1385 0.1265 0.6932 0.095 Uiso 1 1 calc R . .
H23K H 0.0638 0.0595 0.7059 0.095 Uiso 1 1 calc R . .
H23L H 0.0294 0.1510 0.7073 0.095 Uiso 1 1 calc R . .
C24D C -0.0826(4) 0.0621(4) 0.6401(2) 0.0596(17) Uani 1 1 d . . .
H24J H -0.1055 0.0456 0.6089 0.089 Uiso 1 1 calc R . .
H24K H -0.1218 0.1075 0.6528 0.089 Uiso 1 1 calc R . .
H24L H -0.0911 0.0164 0.6561 0.089 Uiso 1 1 calc R . .
C25D C 0.4004(4) 0.2620(5) 0.5662(3) 0.089(3) Uani 1 1 d . . .
H25J H 0.4535 0.2468 0.5465 0.134 Uiso 1 1 calc R . .
H25K H 0.3973 0.2239 0.5873 0.134 Uiso 1 1 calc R . .
H25L H 0.4144 0.3170 0.5822 0.134 Uiso 1 1 calc R . .
C26D C 0.3102(5) 0.3102(3) 0.50704(19) 0.0547(16) Uani 1 1 d . . .
H26G H 0.3627 0.2921 0.4870 0.066 Uiso 1 1 calc R . .
H26H H 0.3262 0.3671 0.5206 0.066 Uiso 1 1 calc R . .
C27D C 0.2130(6) 0.3050(4) 0.48198(19) 0.0664(19) Uani 1 1 d . . .
H27G H 0.2127 0.3413 0.4594 0.080 Uiso 1 1 calc R . .
H27H H 0.1982 0.2489 0.4670 0.080 Uiso 1 1 calc R . .
C28D C 0.0466(5) 0.3413(4) 0.4903(2) 0.079(2) Uani 1 1 d . . .
H28J H 0.0533 0.3847 0.4726 0.118 Uiso 1 1 calc R . .
H28K H -0.0019 0.3564 0.5123 0.118 Uiso 1 1 calc R . .
H28L H 0.0235 0.2911 0.4711 0.118 Uiso 1 1 calc R . .
C29D C -0.0769(4) 0.3007(4) 0.6120(2) 0.0599(16) Uani 1 1 d . . .
H29J H -0.1150 0.2693 0.6299 0.090 Uiso 1 1 calc R . .
H29K H -0.1229 0.3321 0.5955 0.090 Uiso 1 1 calc R . .
H29L H -0.0293 0.3377 0.6313 0.090 Uiso 1 1 calc R . .
C30D C -0.0872(4) 0.1968(3) 0.54832(18) 0.0450(12) Uani 1 1 d . . .
H30G H -0.1120 0.2290 0.5256 0.054 Uiso 1 1 calc R . .
H30H H -0.1454 0.1761 0.5617 0.054 Uiso 1 1 calc R . .
C31D C -0.0286(3) 0.1277(3) 0.52786(17) 0.0394(11) Uani 1 1 d . . .
H31G H -0.0130 0.0907 0.5495 0.047 Uiso 1 1 calc R . .
H31H H -0.0681 0.0968 0.5020 0.047 Uiso 1 1 calc R . .
C32D C 0.1154(4) 0.0958(3) 0.48998(16) 0.0401(11) Uani 1 1 d . . .
H32J H 0.0758 0.0736 0.4626 0.060 Uiso 1 1 calc R . .
H32K H 0.1274 0.0527 0.5079 0.060 Uiso 1 1 calc R . .
H32L H 0.1794 0.1176 0.4829 0.060 Uiso 1 1 calc R . .
C25B C 0.3915(10) 0.1525(9) 0.8578(5) 0.059(4) Uani 0.655(11) 1 d P A 1
H25D H 0.3803 0.2109 0.8637 0.088 Uiso 0.655(11) 1 calc PR A 1
H25E H 0.4541 0.1432 0.8435 0.088 Uiso 0.655(11) 1 calc PR A 1
H25F H 0.3958 0.1307 0.8856 0.088 Uiso 0.655(11) 1 calc PR A 1
C26B C 0.221(2) 0.1528(15) 0.8191(6) 0.041(4) Uani 0.655(11) 1 d P A 1
H26C H 0.2234 0.1687 0.7894 0.049 Uiso 0.655(11) 1 calc PR A 1
H26D H 0.2174 0.2030 0.8407 0.049 Uiso 0.655(11) 1 calc PR A 1
C27B C 0.1282(5) 0.1007(5) 0.8198(3) 0.041(2) Uani 0.655(11) 1 d P A 1
H27B H 0.1202 0.0899 0.8501 0.049 Uiso 0.655(11) 1 calc PR A 1
H27C H 0.0684 0.1287 0.8098 0.049 Uiso 0.655(11) 1 calc PR A 1
C28B C 0.0463(6) -0.0224(6) 0.7894(3) 0.044(2) Uani 0.655(11) 1 d P A 1
H28D H -0.0126 0.0097 0.7844 0.067 Uiso 0.655(11) 1 calc PR A 1
H28E H 0.0423 -0.0442 0.8171 0.067 Uiso 0.655(11) 1 calc PR A 1
H28F H 0.0489 -0.0672 0.7649 0.067 Uiso 0.655(11) 1 calc PR A 1
C25E C 0.393(2) 0.1634(16) 0.8385(6) 0.040(5) Uani 0.345(11) 1 d P A 2
H25M H 0.3717 0.2191 0.8473 0.060 Uiso 0.345(11) 1 calc PR A 2
H25N H 0.4303 0.1607 0.8122 0.060 Uiso 0.345(11) 1 calc PR A 2
H25O H 0.4349 0.1467 0.8626 0.060 Uiso 0.345(11) 1 calc PR A 2
C26E C 0.226(5) 0.163(3) 0.8307(15) 0.041(4) Uani 0.345(11) 1 d P A 2
H26I H 0.2456 0.2194 0.8282 0.049 Uiso 0.345(11) 1 calc PR A 2
H26J H 0.1933 0.1628 0.8585 0.049 Uiso 0.345(11) 1 calc PR A 2
C27E C 0.1602(11) 0.1264(7) 0.7926(5) 0.033(4) Uani 0.345(11) 1 d P A 2
H27I H 0.1912 0.1338 0.7652 0.040 Uiso 0.345(11) 1 calc PR A 2
H27J H 0.0961 0.1547 0.7929 0.040 Uiso 0.345(11) 1 calc PR A 2
C28E C 0.0506(9) 0.0234(11) 0.8126(6) 0.037(4) Uani 0.345(11) 1 d P A 2
H28M H -0.0006 0.0559 0.7999 0.055 Uiso 0.345(11) 1 calc PR A 2
H28N H 0.0624 0.0429 0.8443 0.055 Uiso 0.345(11) 1 calc PR A 2
H28O H 0.0279 -0.0336 0.8079 0.055 Uiso 0.345(11) 1 calc PR A 2
H2NB H 0.474(3) -0.018(3) 0.7697(15) 0.024(11) Uiso 1 1 d . . .
H2NA H 0.662(4) -0.580(3) 0.6921(17) 0.038(14) Uiso 1 1 d . . .
H1NA H 0.606(4) -0.360(3) 0.6377(18) 0.049(16) Uiso 1 1 d . . .
H1NB H 0.285(4) -0.018(3) 0.8896(16) 0.035(14) Uiso 1 1 d . . .

loop_
_atom_site_aniso_label
_atom_site_aniso_U_11
_atom_site_aniso_U_22
_atom_site_aniso_U_33
_atom_site_aniso_U_23
_atom_site_aniso_U_13
_atom_site_aniso_U_12
Ca1A 0.0234(4) 0.0208(4) 0.0342(5) 0.0049(3) 0.0023(3) 0.0029(3)
O1A 0.0306(18) 0.043(2) 0.059(2) -0.0056(17) 0.0091(16) 0.0030(15)
O2A 0.054(2) 0.037(2) 0.063(3) -0.0141(18) 0.0077(19) 0.0077(17)
O3A 0.0280(16) 0.042(2) 0.044(2) 0.0089(15) 0.0000(14) 0.0089(14)
O4A 0.0373(18) 0.042(2) 0.0331(18) 0.0100(14) 0.0011(14) 0.0065(14)
N1A 0.036(2) 0.028(2) 0.061(3) 0.0195(19) -0.015(2) -0.0067(18)
N2A 0.037(2) 0.026(2) 0.032(2) 0.0032(16) 0.0055(17) -0.0004(16)
C1A 0.031(2) 0.021(2) 0.024(2) 0.0033(16) 0.0000(16) 0.0041(16)
C2A 0.032(2) 0.030(2) 0.023(2) 0.0024(17) 0.0052(17) 0.0057(18)
C3A 0.038(2) 0.035(3) 0.032(2) 0.0098(19) 0.0067(19) 0.016(2)
C4A 0.045(3) 0.032(3) 0.044(3) 0.012(2) 0.013(2) 0.001(2)
C5A 0.030(2) 0.036(3) 0.040(3) 0.008(2) 0.009(2) -0.0010(19)
C6A 0.029(2) 0.030(2) 0.024(2) 0.0038(17) 0.0041(17) 0.0047(17)
C7A 0.028(2) 0.040(3) 0.029(2) 0.0066(19) 0.0014(18) 0.0009(19)
C8A 0.063(4) 0.104(5) 0.045(3) 0.023(3) 0.011(3) 0.053(4)
C9A 0.065(4) 0.059(4) 0.055(4) 0.017(3) -0.023(3) -0.019(3)
C10A 0.030(2) 0.034(3) 0.034(2) 0.0013(19) -0.0049(19) 0.0038(18)
C11A 0.056(4) 0.101(5) 0.052(4) -0.017(4) 0.018(3) -0.030(4)
C12A 0.040(3) 0.149(7) 0.046(4) 0.036(4) -0.011(3) -0.018(4)
C13A 0.0190(19) 0.027(2) 0.041(3) 0.0035(18) -0.0053(17) 0.0029(16)
C14A 0.026(2) 0.027(2) 0.047(3) 0.000(2) -0.0111(19) -0.0009(17)
C15A 0.036(3) 0.027(3) 0.063(4) -0.002(2) -0.012(2) -0.002(2)
C16A 0.045(3) 0.046(3) 0.055(4) -0.022(3) -0.009(3) -0.002(2)
C17A 0.039(3) 0.051(3) 0.040(3) -0.002(2) -0.008(2) 0.002(2)
C18A 0.025(2) 0.033(3) 0.045(3) 0.003(2) -0.0072(19) -0.0016(18)
C19A 0.048(3) 0.045(3) 0.039(3) 0.009(2) -0.002(2) 0.005(2)
C20A 0.088(5) 0.072(5) 0.080(5) 0.029(4) 0.036(4) 0.013(4)
C21A 0.073(4) 0.061(4) 0.080(5) 0.017(4) -0.013(4) 0.020(3)
C22A 0.040(3) 0.029(3) 0.050(3) 0.008(2) -0.011(2) -0.003(2)
C23A 0.056(4) 0.044(3) 0.075(4) 0.017(3) -0.002(3) -0.013(3)
C24A 0.058(4) 0.049(3) 0.057(4) 0.015(3) -0.019(3) -0.009(3)
C25A 0.028(3) 0.059(4) 0.091(5) 0.007(3) 0.000(3) -0.008(2)
C26A 0.053(3) 0.069(3) 0.089(4) -0.016(3) 0.023(3) 0.015(2)
C27A 0.053(3) 0.069(3) 0.089(4) -0.016(3) 0.023(3) 0.015(2)
C28A 0.082(5) 0.034(3) 0.084(5) -0.017(3) 0.011(4) -0.004(3)
C29A 0.032(3) 0.072(4) 0.050(3) -0.001(3) 0.005(2) 0.015(3)
C30A 0.038(3) 0.054(3) 0.043(3) 0.005(2) -0.004(2) 0.000(2)
C31A 0.040(3) 0.049(3) 0.045(3) 0.010(2) -0.011(2) 0.004(2)
C32A 0.049(3) 0.058(4) 0.041(3) 0.022(3) 0.004(2) 0.003(3)
Ca1B 0.0206(4) 0.0247(4) 0.0217(4) 0.0025(3) 0.0029(3) -0.0006(3)
O1B 0.0336(17) 0.0288(17) 0.0369(18) -0.0027(13) -0.0052(14) 0.0069(13)
O2B 0.0219(15) 0.052(2) 0.0308(17) 0.0022(15) 0.0014(12) 0.0036(14)
O3B 0.0342(16) 0.0278(16) 0.0269(16) 0.0057(12) -0.0006(12) -0.0035(12)
O4B 0.0323(16) 0.0256(16) 0.0253(15) 0.0050(12) 0.0011(12) -0.0031(12)
N1B 0.031(2) 0.037(2) 0.026(2) 0.0027(17) 0.0076(16) -0.0065(17)
N2B 0.0203(17) 0.033(2) 0.0232(18) 0.0095(15) -0.0005(14) 0.0043(14)
C1B 0.025(2) 0.030(2) 0.022(2) 0.0092(17) 0.0018(16) 0.0009(16)
C2B 0.025(2) 0.031(2) 0.021(2) 0.0053(17) -0.0023(16) 0.0000(17)
C3B 0.025(2) 0.035(3) 0.030(2) 0.0014(18) 0.0045(17) 0.0018(18)
C4B 0.024(2) 0.046(3) 0.033(2) 0.008(2) 0.0071(18) -0.0021(19)
C5B 0.031(2) 0.031(2) 0.029(2) 0.0061(18) -0.0025(18) -0.0100(18)
C6B 0.036(2) 0.027(2) 0.023(2) 0.0083(17) 0.0052(17) -0.0023(18)
C7B 0.057(3) 0.028(3) 0.036(3) 0.000(2) 0.019(2) -0.010(2)
C8B 0.040(3) 0.037(3) 0.068(4) -0.004(3) 0.012(3) -0.001(2)
C9B 0.078(4) 0.048(3) 0.031(3) -0.003(2) 0.003(3) -0.011(3)
C10B 0.029(2) 0.032(2) 0.026(2) 0.0050(18) 0.0023(17) -0.0006(17)
C11B 0.044(3) 0.030(3) 0.048(3) -0.002(2) -0.003(2) 0.005(2)
C12B 0.033(2) 0.043(3) 0.037(3) 0.008(2) -0.010(2) -0.006(2)
C13B 0.0211(19) 0.019(2) 0.028(2) -0.0004(16) 0.0018(16) -0.0004(15)
C14B 0.0209(19) 0.019(2) 0.031(2) 0.0012(16) 0.0017(16) -0.0008(15)
C15B 0.025(2) 0.027(2) 0.037(2) -0.0025(18) 0.0044(18) -0.0003(17)
C16B 0.021(2) 0.032(2) 0.043(3) 0.002(2) -0.0058(18) 0.0015(17)
C17B 0.028(2) 0.034(2) 0.029(2) 0.0032(18) -0.0103(17) -0.0003(18)
C18B 0.024(2) 0.024(2) 0.029(2) -0.0014(17) -0.0010(16) -0.0017(16)
C19B 0.028(2) 0.030(2) 0.026(2) 0.0100(17) -0.0007(17) 0.0005(17)
C20B 0.034(3) 0.044(3) 0.040(3) 0.005(2) 0.002(2) -0.008(2)
C21B 0.052(3) 0.043(3) 0.030(3) 0.008(2) 0.001(2) -0.003(2)
C22B 0.026(2) 0.031(2) 0.032(2) 0.0070(18) 0.0061(17) 0.0056(17)
C23B 0.032(2) 0.045(3) 0.047(3) 0.015(2) 0.015(2) 0.005(2)
C24B 0.039(3) 0.049(3) 0.026(2) 0.001(2) 0.0068(19) 0.005(2)
C29B 0.053(3) 0.030(3) 0.035(3) -0.003(2) 0.001(2) 0.004(2)
C30B 0.047(3) 0.035(3) 0.031(2) 0.006(2) -0.010(2) -0.008(2)
C31B 0.045(3) 0.035(3) 0.023(2) 0.0046(18) -0.0040(19) -0.001(2)
C32B 0.039(3) 0.033(3) 0.037(3) 0.010(2) 0.005(2) 0.0005(19)
Ca1C 0.0262(4) 0.0198(4) 0.0249(4) 0.0029(3) 0.0008(3) -0.0012(3)
O1C 0.0260(16) 0.0402(19) 0.0336(17) -0.0098(14) -0.0016(13) 0.0026(13)
O2C 0.0320(16) 0.0298(17) 0.0374(18) -0.0004(13) -0.0052(13) 0.0027(13)
O3C 0.048(2) 0.0244(17) 0.047(2) -0.0070(14) 0.0042(16) -0.0038(14)
O4C 0.055(2) 0.0283(19) 0.052(2) 0.0116(16) -0.0122(17) -0.0017(15)
N1C 0.0300(19) 0.030(2) 0.041(2) 0.0111(17) 0.0095(16) 0.0013(15)
N2C 0.0276(18) 0.036(2) 0.0257(19) 0.0064(15) -0.0002(14) -0.0054(15)
C1C 0.026(2) 0.029(2) 0.023(2) 0.0060(17) -0.0021(16) -0.0035(16)
C2C 0.039(2) 0.025(2) 0.031(2) 0.0056(18) 0.0077(19) -0.0010(18)
C3C 0.040(3) 0.028(2) 0.044(3) 0.009(2) 0.001(2) -0.0084(19)
C4C 0.028(2) 0.038(3) 0.041(3) 0.010(2) 0.0038(19) -0.0081(19)
C5C 0.022(2) 0.034(3) 0.036(2) 0.0044(19) 0.0035(17) -0.0008(17)
C6C 0.027(2) 0.025(2) 0.032(2) 0.0056(17) -0.0011(17) 0.0017(17)
C7C 0.030(2) 0.032(2) 0.034(2) 0.0094(19) -0.0002(18) 0.0020(18)
C8C 0.044(3) 0.033(3) 0.039(3) 0.004(2) -0.006(2) -0.002(2)
C9C 0.037(3) 0.034(3) 0.055(3) 0.007(2) 0.012(2) 0.010(2)
C10C 0.044(3) 0.029(3) 0.057(3) 0.010(2) 0.013(2) 0.002(2)
C11C 0.072(4) 0.039(3) 0.062(4) 0.002(3) 0.020(3) 0.003(3)
C12C 0.061(4) 0.050(4) 0.062(4) -0.002(3) 0.014(3) 0.010(3)
C13C 0.026(2) 0.021(2) 0.028(2) -0.0038(16) -0.0009(17) -0.0043(16)
C14C 0.025(2) 0.029(2) 0.039(3) 0.0051(19) -0.0003(18) -0.0064(17)
C15C 0.032(2) 0.044(3) 0.047(3) 0.014(2) 0.001(2) -0.006(2)
C16C 0.027(2) 0.042(3) 0.054(3) 0.009(2) 0.005(2) -0.005(2)
C17C 0.034(2) 0.028(2) 0.037(3) -0.0010(19) -0.0088(19) 0.0008(18)
C18C 0.031(2) 0.023(2) 0.028(2) -0.0002(17) -0.0029(17) -0.0035(17)
C19C 0.040(3) 0.041(3) 0.034(3) 0.010(2) -0.007(2) -0.004(2)
C20C 0.062(4) 0.092(5) 0.041(3) 0.007(3) 0.004(3) -0.008(3)
C21C 0.064(4) 0.092(5) 0.076(5) 0.056(4) 0.002(3) 0.013(4)
C22C 0.034(3) 0.040(3) 0.045(3) 0.018(2) 0.006(2) -0.002(2)
C23C 0.038(3) 0.044(3) 0.068(4) 0.020(3) 0.005(3) 0.006(2)
C24C 0.053(3) 0.058(4) 0.043(3) 0.024(3) 0.001(2) 0.000(3)
C25C 0.035(3) 0.043(3) 0.059(3) -0.011(3) -0.004(2) 0.010(2)
C26C 0.042(3) 0.048(3) 0.034(3) -0.013(2) -0.006(2) 0.006(2)
C27C 0.038(3) 0.040(3) 0.041(3) -0.009(2) -0.007(2) -0.001(2)
C28C 0.036(3) 0.061(4) 0.059(4) -0.015(3) -0.007(3) 0.011(3)
C29C 0.052(3) 0.045(3) 0.060(4) -0.018(3) 0.006(3) -0.019(3)
C30C 0.048(3) 0.028(3) 0.086(5) -0.009(3) 0.016(3) 0.007(2)
C31C 0.040(3) 0.028(3) 0.077(4) 0.010(3) 0.003(3) 0.003(2)
C32C 0.071(4) 0.057(4) 0.059(4) 0.032(3) -0.019(3) -0.005(3)
Ca1D 0.0319(4) 0.0205(4) 0.0276(4) 0.0010(3) -0.0049(3) -0.0038(3)
O1D 0.048(2) 0.042(2) 0.059(2) 0.0186(18) 0.0125(18) 0.0060(16)
O2D 0.064(2) 0.047(2) 0.0345(19) 0.0112(16) -0.0125(17) -0.0098(18)
O3D 0.0309(17) 0.0349(19) 0.045(2) 0.0002(15) 0.0015(14) 0.0006(13)
O4D 0.0380(18) 0.0276(17) 0.0362(18) -0.0008(13) -0.0029(14) -0.0069(13)
N1D 0.043(2) 0.029(2) 0.037(2) -0.0020(17) -0.0010(18) -0.0042(17)
N2D 0.032(2) 0.026(2) 0.040(2) 0.0060(16) -0.0001(16) -0.0031(15)
C1D 0.021(2) 0.033(2) 0.036(2) -0.0066(19) -0.0018(17) 0.0010(17)
C2D 0.021(2) 0.026(2) 0.054(3) 0.004(2) 0.0020(19) 0.0009(17)
C3D 0.028(2) 0.045(3) 0.033(2) 0.011(2) 0.0016(18) 0.0028(19)
C4D 0.034(2) 0.031(2) 0.032(2) -0.0075(19) 0.0017(19) 0.0064(18)
C5D 0.033(2) 0.027(2) 0.042(3) 0.0034(19) 0.002(2) 0.0008(18)
C6D 0.023(2) 0.041(3) 0.030(2) 0.0004(19) -0.0026(17) 0.0038(18)
C7D 0.061(3) 0.033(3) 0.044(3) 0.002(2) -0.006(3) 0.002(2)
C8D 0.046(3) 0.052(3) 0.054(3) 0.016(3) 0.004(3) 0.006(3)
C9D 0.071(4) 0.058(4) 0.059(4) 0.014(3) 0.017(3) 0.009(3)
C10D 0.043(3) 0.036(3) 0.045(3) 0.010(2) -0.002(2) -0.002(2)
C11D 0.109(5) 0.043(4) 0.047(3) 0.016(3) 0.017(3) 0.010(3)
C12D 0.058(3) 0.036(3) 0.060(4) 0.007(3) -0.009(3) 0.009(2)
C13D 0.028(2) 0.024(2) 0.027(2) 0.0071(17) -0.0007(17) -0.0015(16)
C14D 0.028(2) 0.026(2) 0.030(2) 0.0048(17) 0.0035(17) 0.0023(17)
C15D 0.027(2) 0.028(2) 0.032(2) 0.0048(18) -0.0013(17) -0.0053(17)
C16D 0.034(2) 0.022(2) 0.036(2) 0.0012(18) -0.0036(19) -0.0034(17)
C17D 0.029(2) 0.032(3) 0.034(2) -0.0045(19) -0.0060(18) 0.0007(18)
C18D 0.031(2) 0.030(2) 0.024(2) 0.0008(17) -0.0015(17) -0.0031(17)
C19D 0.031(2) 0.050(3) 0.030(2) 0.001(2) 0.0028(19) -0.008(2)
C20D 0.034(3) 0.060(4) 0.043(3) 0.004(3) -0.002(2) -0.013(2)
C21D 0.042(3) 0.084(4) 0.033(3) -0.004(3) 0.008(2) -0.008(3)
C22D 0.036(3) 0.034(3) 0.051(3) 0.008(2) 0.014(2) 0.004(2)
C23D 0.079(4) 0.055(4) 0.052(4) -0.007(3) 0.017(3) 0.018(3)
C24D 0.046(3) 0.050(4) 0.085(5) 0.005(3) 0.033(3) 0.009(3)
C25D 0.033(3) 0.098(6) 0.156(8) 0.076(6) 0.007(4) 0.001(3)
C26D 0.080(4) 0.036(3) 0.056(4) 0.016(3) 0.037(3) 0.009(3)
C27D 0.125(6) 0.034(3) 0.040(3) 0.004(2) 0.006(4) 0.005(3)
C28D 0.085(5) 0.078(5) 0.075(5) 0.042(4) -0.041(4) -0.020(4)
C29D 0.050(3) 0.050(4) 0.075(4) -0.007(3) 0.009(3) 0.020(3)
C30D 0.033(3) 0.042(3) 0.058(3) 0.007(2) -0.007(2) -0.006(2)
C31D 0.037(3) 0.034(3) 0.045(3) 0.004(2) -0.004(2) -0.013(2)
C32D 0.049(3) 0.031(3) 0.036(3) -0.004(2) -0.004(2) -0.003(2)
C25B 0.034(5) 0.040(6) 0.094(11) -0.005(8) -0.010(8) -0.012(4)
C26B 0.039(4) 0.028(7) 0.055(12) 0.002(8) 0.000(10) 0.011(5)
C27B 0.035(4) 0.046(5) 0.040(5) -0.005(4) 0.003(3) 0.014(3)
C28B 0.030(4) 0.061(6) 0.044(5) 0.012(4) 0.006(4) -0.006(4)
C25E 0.060(11) 0.030(10) 0.024(9) -0.005(7) -0.012(9) -0.007(8)
C26E 0.039(4) 0.028(7) 0.055(12) 0.002(8) 0.000(10) 0.011(5)
C27E 0.043(8) 0.012(6) 0.047(9) 0.014(6) 0.002(7) 0.010(5)
C28E 0.017(6) 0.050(10) 0.047(10) 0.016(8) 0.008(6) 0.004(6)

loop_
_atom_type_symbol
_atom_type_description
_atom_type_scat_dispersion_real
_atom_type_scat_dispersion_imag
_atom_type_scat_source
C C 0.0033 0.0016 'International Tables Vol C Tables 4.2.6.8 and 6.1.1.4'
H H 0.0000 0.0000 'International Tables Vol C Tables 4.2.6.8 and 6.1.1.4'
N N 0.0061 0.0033 'International Tables Vol C Tables 4.2.6.8 and 6.1.1.4'
O O 0.0106 0.0060 'International Tables Vol C Tables 4.2.6.8 and 6.1.1.4'
Ca Ca 0.2262 0.3064 'International Tables Vol C Tables 4.2.6.8 and 6.1.1.4'

loop_
_geom_angle_atom_site_label_1
_geom_angle_atom_site_label_2
_geom_angle_atom_site_label_3
_geom_angle
N1A Ca1A N2A 115.19(15)
N1A Ca1A O1A 93.21(15)
N2A Ca1A O1A 86.63(13)
N1A Ca1A O3A 106.18(14)
N2A Ca1A O3A 92.31(13)
O1A Ca1A O3A 158.94(13)
N1A Ca1A O2A 90.68(15)
N2A Ca1A O2A 144.12(14)
O1A Ca1A O2A 66.51(12)
O3A Ca1A O2A 104.36(12)
N1A Ca1A O4A 160.43(14)
N2A Ca1A O4A 84.11(13)
O1A Ca1A O4A 91.09(12)
O3A Ca1A O4A 67.90(11)
O2A Ca1A O4A 73.58(12)
N1A Ca1A H2NA 133.8(11)
N2A Ca1A H2NA 20.5(11)
O1A Ca1A H2NA 78.6(11)
O3A Ca1A H2NA 93.3(11)
O2A Ca1A H2NA 125.0(11)
O4A Ca1A H2NA 65.8(11)
N1A Ca1A H1NA 19.9(12)
N2A Ca1A H1NA 101.6(13)
O1A Ca1A H1NA 77.6(12)
O3A Ca1A H1NA 123.1(13)
O2A Ca1A H1NA 95.6(12)
O4A Ca1A H1NA 166.9(12)
H2NA Ca1A H1NA 117.3(17)
C26A O1A C25A 113.4(4)
C26A O1A Ca1A 119.4(3)
C25A O1A Ca1A 126.7(3)
C27A O2A C28A 113.9(5)
C27A O2A Ca1A 111.6(4)
C28A O2A Ca1A 121.7(3)
C29A O3A C30A 112.7(4)
C29A O3A Ca1A 115.5(3)
C30A O3A Ca1A 112.8(3)
C32A O4A C31A 111.6(4)
C32A O4A Ca1A 123.0(3)
C31A O4A Ca1A 115.2(3)
C1A N1A Ca1A 156.7(3)
C1A N1A H1NA 111(4)
Ca1A N1A H1NA 91(4)
C13A N2A Ca1A 156.9(3)
C13A N2A H2NA 107(3)
Ca1A N2A H2NA 96(3)
N1A C1A C6A 119.7(4)
N1A C1A C2A 123.2(4)
C6A C1A C2A 117.1(4)
C3A C2A C1A 119.9(4)
C3A C2A C10A 120.1(4)
C1A C2A C10A 119.9(4)
C4A C3A C2A 122.1(4)
C4A C3A H3AA 118.9
C2A C3A H3AA 118.9
C5A C4A C3A 118.1(4)
C5A C4A H4AA 121.0
C3A C4A H4AA 121.0
C4A C5A C6A 122.5(4)
C4A C5A H5AA 118.8
C6A C5A H5AA 118.8
C5A C6A C1A 120.3(4)
C5A C6A C7A 120.3(4)
C1A C6A C7A 119.5(4)
C8A C7A C6A 110.5(4)
C8A C7A C9A 109.7(5)
C6A C7A C9A 113.8(4)
C8A C7A H7AA 107.5
C6A C7A H7AA 107.5
C9A C7A H7AA 107.5
C7A C8A H8AA 109.5
C7A C8A H8AB 109.5
H8AA C8A H8AB 109.5
C7A C8A H8AC 109.5
H8AA C8A H8AC 109.5
H8AB C8A H8AC 109.5
C7A C9A H9AA 109.5
C7A C9A H9AB 109.5
H9AA C9A H9AB 109.5
C7A C9A H9AC 109.5
H9AA C9A H9AC 109.5
H9AB C9A H9AC 109.5
C12A C10A C11A 109.5(5)
C12A C10A C2A 115.5(4)
C11A C10A C2A 110.2(4)
C12A C10A H10A 107.0
C11A C10A H10A 107.0
C2A C10A H10A 107.0
C10A C11A H11A 109.5
C10A C11A H11B 109.5
H11A C11A H11B 109.5
C10A C11A H11C 109.5
H11A C11A H11C 109.5
H11B C11A H11C 109.5
C10A C12A H12A 109.5
C10A C12A H12B 109.5
H12A C12A H12B 109.5
C10A C12A H12C 109.5
H12A C12A H12C 109.5
H12B C12A H12C 109.5
N2A C13A C18A 119.5(4)
N2A C13A C14A 122.8(4)
C18A C13A C14A 117.7(4)
C15A C14A C13A 119.7(5)
C15A C14A C22A 120.3(4)
C13A C14A C22A 120.1(4)
C14A C15A C16A 122.3(5)
C14A C15A H15A 118.9
C16A C15A H15A 118.9
C15A C16A C17A 118.5(5)
C15A C16A H16A 120.7
C17A C16A H16A 120.7
C16A C17A C18A 122.0(5)
C16A C17A H17A 119.0
C18A C17A H17A 119.0
C17A C18A C13A 119.7(5)
C17A C18A C19A 119.1(5)
C13A C18A C19A 121.2(4)
C18A C19A C21A 110.9(5)
C18A C19A C20A 113.1(5)
C21A C19A C20A 110.8(5)
C18A C19A H19A 107.3
C21A C19A H19A 107.3
C20A C19A H19A 107.3
C19A C20A H20A 109.5
C19A C20A H20B 109.5
H20A C20A H20B 109.5
C19A C20A H20C 109.5
H20A C20A H20C 109.5
H20B C20A H20C 109.5
C19A C21A H21A 109.5
C19A C21A H21B 109.5
H21A C21A H21B 109.5
C19A C21A H21C 109.5
H21A C21A H21C 109.5
H21B C21A H21C 109.5
C14A C22A C24A 110.2(4)
C14A C22A C23A 115.0(4)
C24A C22A C23A 110.5(4)
C14A C22A H22A 106.9
C24A C22A H22A 106.9
C23A C22A H22A 106.9
C22A C23A H23A 109.5
C22A C23A H23B 109.5
H23A C23A H23B 109.5
C22A C23A H23C 109.5
H23A C23A H23C 109.5
H23B C23A H23C 109.5
C22A C24A H24A 109.5
C22A C24A H24B 109.5
H24A C24A H24B 109.5
C22A C24A H24C 109.5
H24A C24A H24C 109.5
H24B C24A H24C 109.5
O1A C25A H25A 109.5
O1A C25A H25B 109.5
H25A C25A H25B 109.5
O1A C25A H25C 109.5
H25A C25A H25C 109.5
H25B C25A H25C 109.5
O1A C26A C27A 110.8(5)
O1A C26A H26A 109.5
C27A C26A H26A 109.5
O1A C26A H26B 109.5
C27A C26A H26B 109.5
H26A C26A H26B 108.1
O2A C27A C26A 114.1(5)
O2A C27A H27A 108.7
C26A C27A H27A 108.7
O2A C27A H27D 108.7
C26A C27A H27D 108.7
H27A C27A H27D 107.6
O2A C28A H28A 109.5
O2A C28A H28B 109.5
H28A C28A H28B 109.5
O2A C28A H28C 109.5
H28A C28A H28C 109.5
H28B C28A H28C 109.5
O3A C29A H29A 109.5
O3A C29A H29B 109.5
H29A C29A H29B 109.5
O3A C29A H29C 109.5
H29A C29A H29C 109.5
H29B C29A H29C 109.5
O3A C30A C31A 111.5(4)
O3A C30A H30A 109.3
C31A C30A H30A 109.3
O3A C30A H30B 109.3
C31A C30A H30B 109.3
H30A C30A H30B 108.0
O4A C31A C30A 106.8(4)
O4A C31A H31A 110.4
C30A C31A H31A 110.4
O4A C31A H31B 110.4
C30A C31A H31B 110.4
H31A C31A H31B 108.6
O4A C32A H32A 109.5
O4A C32A H32B 109.5
H32A C32A H32B 109.5
O4A C32A H32C 109.5
H32A C32A H32C 109.5
H32B C32A H32C 109.5
N2B Ca1B N1B 117.47(13)
N2B Ca1B O1B 92.90(12)
N1B Ca1B O1B 91.44(13)
N2B Ca1B O3B 100.50(12)
N1B Ca1B O3B 109.63(12)
O1B Ca1B O3B 145.52(11)
N2B Ca1B O2B 150.34(12)
N1B Ca1B O2B 86.87(12)
O1B Ca1B O2B 68.36(11)
O3B Ca1B O2B 85.36(10)
N2B Ca1B O4B 80.79(11)
N1B Ca1B O4B 161.52(12)
O1B Ca1B O4B 84.41(10)
O3B Ca1B O4B 66.88(9)
O2B Ca1B O4B 74.85(10)
N2B Ca1B C26B 112.9(5)
N1B Ca1B C26B 92.2(4)
O1B Ca1B C26B 23.3(5)
O3B Ca1B C26B 125.3(4)
O2B Ca1B C26B 45.2(5)
O4B Ca1B C26B 76.9(4)
N2B Ca1B H2NB 19.7(10)
N1B Ca1B H2NB 137.1(10)
O1B Ca1B H2NB 90.5(9)
O3B Ca1B H2NB 91.7(9)
O2B Ca1B H2NB 132.9(10)
O4B Ca1B H2NB 61.1(10)
C26B Ca1B H2NB 105.4(11)
N2B Ca1B H1NB 107.1(11)
N1B Ca1B H1NB 17.9(10)
O1B Ca1B H1NB 77.0(11)
O3B Ca1B H1NB 127.3(11)
O2B Ca1B H1NB 91.4(11)
O4B Ca1B H1NB 160.1(11)
C26B Ca1B H1NB 83.1(11)
H2NB Ca1B H1NB 125.4(15)
C25E O1B C26B 113.7(15)
C25E O1B C25B 26.6(8)
C26B O1B C25B 122.4(10)
C25E O1B C26E 107(3)
C26B O1B C26E 15(2)
C25B O1B C26E 110(2)
C25E O1B Ca1B 127.5(12)
C26B O1B Ca1B 115.4(9)
C25B O1B Ca1B 121.5(6)
C26E O1B Ca1B 126(2)
C27B O2B C28E 72.7(8)
C27B O2B C28B 110.6(5)
C28E O2B C28B 38.6(7)
C27B O2B C27E 42.4(6)
C28E O2B C27E 107.1(9)
C28B O2B C27E 134.7(7)
C27B O2B Ca1B 112.1(4)
C28E O2B Ca1B 130.9(6)
C28B O2B Ca1B 119.3(4)
C27E O2B Ca1B 105.8(5)
C29B O3B C30B 113.8(4)
C29B O3B Ca1B 114.0(3)
C30B O3B Ca1B 114.5(3)
C32B O4B C31B 111.2(3)
C32B O4B Ca1B 127.5(3)
C31B O4B Ca1B 115.6(2)
C1B N1B Ca1B 136.7(3)
C1B N1B H1NB 108(3)
Ca1B N1B H1NB 100(3)
C13B N2B Ca1B 154.6(3)
C13B N2B H2NB 107(3)
Ca1B N2B H2NB 98(3)
N1B C1B C2B 124.2(4)
N1B C1B C6B 119.0(4)
C2B C1B C6B 116.8(4)
C3B C2B C1B 120.0(4)
C3B C2B C10B 120.0(4)
C1B C2B C10B 120.1(4)
C4B C3B C2B 122.2(4)
C4B C3B H3BA 118.9
C2B C3B H3BA 118.9
C3B C4B C5B 118.6(4)
C3B C4B H4BA 120.7
C5B C4B H4BA 120.7
C4B C5B C6B 121.8(4)
C4B C5B H5BA 119.1
C6B C5B H5BA 119.1
C5B C6B C1B 120.5(4)
C5B C6B C7B 120.1(4)
C1B C6B C7B 119.3(4)
C6B C7B C8B 110.8(4)
C6B C7B C9B 113.4(4)
C8B C7B C9B 110.0(4)
C6B C7B H7BA 107.5
C8B C7B H7BA 107.5
C9B C7B H7BA 107.5
C7B C8B H8BA 109.5
C7B C8B H8BB 109.5
H8BA C8B H8BB 109.5
C7B C8B H8BC 109.5
H8BA C8B H8BC 109.5
H8BB C8B H8BC 109.5
C7B C9B H9BA 109.5
C7B C9B H9BB 109.5
H9BA C9B H9BB 109.5
C7B C9B H9BC 109.5
H9BA C9B H9BC 109.5
H9BB C9B H9BC 109.5
C2B C10B C12B 111.6(4)
C2B C10B C11B 114.4(4)
C12B C10B C11B 109.5(4)
C2B C10B H10B 107.0
C12B C10B H10B 107.0
C11B C10B H10B 107.0
C10B C11B H11D 109.5
C10B C11B H11E 109.5
H11D C11B H11E 109.5
C10B C11B H11F 109.5
H11D C11B H11F 109.5
H11E C11B H11F 109.5
C10B C12B H12D 109.5
C10B C12B H12E 109.5
H12D C12B H12E 109.5
C10B C12B H12F 109.5
H12D C12B H12F 109.5
H12E C12B H12F 109.5
N2B C13B C18B 119.4(4)
N2B C13B C14B 123.6(4)
C18B C13B C14B 117.0(4)
C15B C14B C13B 119.9(4)
C15B C14B C22B 121.0(4)
C13B C14B C22B 119.1(3)
C16B C15B C14B 122.3(4)
C16B C15B H15B 118.8
C14B C15B H15B 118.8
C15B C16B C17B 118.4(4)
C15B C16B H16B 120.8
C17B C16B H16B 120.8
C16B C17B C18B 122.0(4)
C16B C17B H17B 119.0
C18B C17B H17B 119.0
C17B C18B C13B 120.4(4)
C17B C18B C19B 120.9(4)
C13B C18B C19B 118.7(4)
C18B C19B C21B 115.8(4)
C18B C19B C20B 109.7(4)
C21B C19B C20B 109.9(4)
C18B C19B H19B 107.0
C21B C19B H19B 107.0
C20B C19B H19B 107.0
C19B C20B H20D 109.5
C19B C20B H20E 109.5
H20D C20B H20E 109.5
C19B C20B H20F 109.5
H20D C20B H20F 109.5
H20E C20B H20F 109.5
C19B C21B H21D 109.5
C19B C21B H21E 109.5
H21D C21B H21E 109.5
C19B C21B H21F 109.5
H21D C21B H21F 109.5
H21E C21B H21F 109.5
C14B C22B C24B 111.7(4)
C14B C22B C23B 114.4(4)
C24B C22B C23B 108.8(4)
C14B C22B H22B 107.2
C24B C22B H22B 107.2
C23B C22B H22B 107.2
C22B C23B H23D 109.5
C22B C23B H23E 109.5
H23D C23B H23E 109.5
C22B C23B H23F 109.5
H23D C23B H23F 109.5
H23E C23B H23F 109.5
C22B C24B H24D 109.5
C22B C24B H24E 109.5
H24D C24B H24E 109.5
C22B C24B H24F 109.5
H24D C24B H24F 109.5
H24E C24B H24F 109.5
O3B C29B H29D 109.5
O3B C29B H29E 109.5
H29D C29B H29E 109.5
O3B C29B H29F 109.5
H29D C29B H29F 109.5
H29E C29B H29F 109.5
O3B C30B C31B 111.5(4)
O3B C30B H30C 109.3
C31B C30B H30C 109.3
O3B C30B H30D 109.3
C31B C30B H30D 109.3
H30C C30B H30D 108.0
O4B C31B C30B 107.2(4)
O4B C31B H31C 110.3
C30B C31B H31C 110.3
O4B C31B H31D 110.3
C30B C31B H31D 110.3
H31C C31B H31D 108.5
O4B C32B H32D 109.5
O4B C32B H32E 109.5
H32D C32B H32E 109.5
O4B C32B H32F 109.5
H32D C32B H32F 109.5
H32E C32B H32F 109.5
N2C Ca1C N1C 88.57(13)
N2C Ca1C O1C 87.76(12)
N1C Ca1C O1C 88.08(13)
N2C Ca1C O3C 89.35(13)
N1C Ca1C O3C 107.66(13)
O1C Ca1C O3C 163.93(12)
N2C Ca1C O4C 122.28(13)
N1C Ca1C O4C 146.87(13)
O1C Ca1C O4C 103.62(12)
O3C Ca1C O4C 64.95(12)
N2C Ca1C O2C 153.63(12)
N1C Ca1C O2C 87.04(12)
O1C Ca1C O2C 66.12(10)
O3C Ca1C O2C 116.74(11)
O4C Ca1C O2C 70.42(11)
C25C O1C C26C 113.0(3)
C25C O1C Ca1C 127.3(3)
C26C O1C Ca1C 119.6(3)
C28C O2C C27C 112.5(4)
C28C O2C Ca1C 118.4(3)
C27C O2C Ca1C 110.4(3)
C30C O3C C29C 113.9(4)
C30C O3C Ca1C 114.2(3)
C29C O3C Ca1C 127.9(3)
C32C O4C C31C 112.9(4)
C32C O4C Ca1C 126.5(3)
C31C O4C Ca1C 119.3(3)
C1C N1C Ca1C 147.5(3)
C1C N1C H1CA 106.3
Ca1C N1C H1CA 106.3
C13C N2C Ca1C 149.6(3)
C13C N2C H2CA 105.2
Ca1C N2C H2CA 105.2
N1C C1C C6C 118.6(4)
N1C C1C C2C 123.7(4)
C6C C1C C2C 117.7(4)
C3C C2C C1C 118.9(4)
C3C C2C C10C 121.2(4)
C1C C2C C10C 119.9(4)
C4C C3C C2C 122.6(4)
C4C C3C H3CA 118.7
C2C C3C H3CA 118.7
C5C C4C C3C 118.5(4)
C5C C4C H4CA 120.7
C3C C4C H4CA 120.7
C4C C5C C6C 122.1(4)
C4C C5C H5CA 119.0
C6C C5C H5CA 119.0
C5C C6C C1C 120.2(4)
C5C C6C C7C 120.5(4)
C1C C6C C7C 119.1(4)
C6C C7C C8C 111.1(4)
C6C C7C C9C 115.0(4)
C8C C7C C9C 109.8(4)
C6C C7C H7CA 106.8
C8C C7C H7CA 106.8
C9C C7C H7CA 106.8
C7C C8C H8CA 109.5
C7C C8C H8CB 109.5
H8CA C8C H8CB 109.5
C7C C8C H8CC 109.5
H8CA C8C H8CC 109.5
H8CB C8C H8CC 109.5
C7C C9C H9CA 109.5
C7C C9C H9CB 109.5
H9CA C9C H9CB 109.5
C7C C9C H9CC 109.5
H9CA C9C H9CC 109.5
H9CB C9C H9CC 109.5
C12C C10C C2C 111.9(4)
C12C C10C C11C 107.1(5)
C2C C10C C11C 114.5(4)
C12C C10C H10C 107.7
C2C C10C H10C 107.7
C11C C10C H10C 107.7
C10C C11C H11G 109.5
C10C C11C H11H 109.5
H11G C11C H11H 109.5
C10C C11C H11I 109.5
H11G C11C H11I 109.5
H11H C11C H11I 109.5
C10C C12C H12G 109.5
C10C C12C H12H 109.5
H12G C12C H12H 109.5
C10C C12C H12I 109.5
H12G C12C H12I 109.5
H12H C12C H12I 109.5
N2C C13C C18C 123.9(4)
N2C C13C C14C 119.2(4)
C18C C13C C14C 116.9(4)
C15C C14C C13C 120.1(4)
C15C C14C C22C 120.4(4)
C13C C14C C22C 119.4(4)
C14C C15C C16C 122.3(5)
C14C C15C H15C 118.8
C16C C15C H15C 118.8
C17C C16C C15C 118.8(4)
C17C C16C H16C 120.6
C15C C16C H16C 120.6
C16C C17C C18C 122.0(4)
C16C C17C H17C 119.0
C18C C17C H17C 119.0
C17C C18C C13C 119.8(4)
C17C C18C C19C 120.8(4)
C13C C18C C19C 119.5(4)
C21C C19C C18C 114.5(4)
C21C C19C C20C 109.3(5)
C18C C19C C20C 110.9(4)
C21C C19C H19C 107.3
C18C C19C H19C 107.3
C20C C19C H19C 107.3
C19C C20C H20G 109.5
C19C C20C H20H 109.5
H20G C20C H20H 109.5
C19C C20C H20I 109.5
H20G C20C H20I 109.5
H20H C20C H20I 109.5
C19C C21C H21G 109.5
C19C C21C H21H 109.5
H21G C21C H21H 109.5
C19C C21C H21I 109.5
H21G C21C H21I 109.5
H21H C21C H21I 109.5
C14C C22C C24C 113.9(4)
C14C C22C C23C 110.5(4)
C24C C22C C23C 110.7(4)
C14C C22C H22C 107.1
C24C C22C H22C 107.1
C23C C22C H22C 107.1
C22C C23C H23G 109.5
C22C C23C H23H 109.5
H23G C23C H23H 109.5
C22C C23C H23I 109.5
H23G C23C H23I 109.5
H23H C23C H23I 109.5
C22C C24C H24G 109.5
C22C C24C H24H 109.5
H24G C24C H24H 109.5
C22C C24C H24I 109.5
H24G C24C H24I 109.5
H24H C24C H24I 109.5
O1C C25C H25G 109.5
O1C C25C H25H 109.5
H25G C25C H25H 109.5
O1C C25C H25I 109.5
H25G C25C H25I 109.5
H25H C25C H25I 109.5
O1C C26C C27C 109.1(4)
O1C C26C H26E 109.9
C27C C26C H26E 109.9
O1C C26C H26F 109.9
C27C C26C H26F 109.9
H26E C26C H26F 108.3
O2C C27C C26C 109.3(4)
O2C C27C H27E 109.8
C26C C27C H27E 109.8
O2C C27C H27F 109.8
C26C C27C H27F 109.8
H27E C27C H27F 108.3
O2C C28C H28G 109.5
O2C C28C H28H 109.5
H28G C28C H28H 109.5
O2C C28C H28I 109.5
H28G C28C H28I 109.5
H28H C28C H28I 109.5
O3C C29C H29G 109.5
O3C C29C H29H 109.5
H29G C29C H29H 109.5
O3C C29C H29I 109.5
H29G C29C H29I 109.5
H29H C29C H29I 109.5
O3C C30C C31C 109.2(4)
O3C C30C H30E 109.8
C31C C30C H30E 109.8
O3C C30C H30F 109.8
C31C C30C H30F 109.8
H30E C30C H30F 108.3
O4C C31C C30C 107.1(4)
O4C C31C H31E 110.3
C30C C31C H31E 110.3
O4C C31C H31F 110.3
C30C C31C H31F 110.3
H31E C31C H31F 108.6
O4C C32C H32G 109.5
O4C C32C H32H 109.5
H32G C32C H32H 109.5
O4C C32C H32I 109.5
H32G C32C H32I 109.5
H32H C32C H32I 109.5
N1D Ca1D N2D 122.33(14)
N1D Ca1D O3D 95.01(13)
N2D Ca1D O3D 102.60(12)
N1D Ca1D O1D 91.89(14)
N2D Ca1D O1D 91.81(13)
O3D Ca1D O1D 157.27(13)
N1D Ca1D O4D 147.17(13)
N2D Ca1D O4D 89.21(12)
O3D Ca1D O4D 66.81(11)
O1D Ca1D O4D 96.30(12)
N1D Ca1D O2D 80.16(14)
N2D Ca1D O2D 150.04(14)
O3D Ca1D O2D 93.90(13)
O1D Ca1D O2D 65.97(13)
O4D Ca1D O2D 74.41(11)
C25D O1D C26D 112.2(5)
C25D O1D Ca1D 120.1(4)
C26D O1D Ca1D 117.1(3)
C27D O2D C28D 111.5(5)
C27D O2D Ca1D 112.2(3)
C28D O2D Ca1D 120.5(4)
C30D O3D C29D 113.6(4)
C30D O3D Ca1D 120.3(3)
C29D O3D Ca1D 125.1(3)
C31D O4D C32D 110.6(3)
C31D O4D Ca1D 110.9(3)
C32D O4D Ca1D 118.8(3)
C1D N1D Ca1D 159.3(3)
C1D N1D H1DA 100.4
Ca1D N1D H1DA 100.4
C13D N2D Ca1D 137.4(3)
C13D N2D H2DA 111.3
Ca1D N2D H2DA 111.3
N1D C1D C6D 122.5(4)
N1D C1D C2D 120.1(4)
C6D C1D C2D 117.5(4)
C3D C2D C1D 120.1(4)
C3D C2D C10D 122.1(5)
C1D C2D C10D 117.7(4)
C4D C3D C2D 120.6(4)
C4D C3D H3DA 119.7
C2D C3D H3DA 119.7
C5D C4D C3D 119.2(4)
C5D C4D H4DA 120.4
C3D C4D H4DA 120.4
C4D C5D C6D 122.4(4)
C4D C5D H5DA 118.8
C6D C5D H5DA 118.8
C5D C6D C1D 120.2(4)
C5D C6D C7D 120.2(4)
C1D C6D C7D 119.5(4)
C8D C7D C6D 116.1(4)
C8D C7D C9D 106.8(5)
C6D C7D C9D 108.7(4)
C8D C7D H7DA 108.4
C6D C7D H7DA 108.4
C9D C7D H7DA 108.4
C7D C8D H8DA 109.5
C7D C8D H8DB 109.5
H8DA C8D H8DB 109.5
C7D C8D H8DC 109.5
H8DA C8D H8DC 109.5
H8DB C8D H8DC 109.5
C7D C9D H9DA 109.5
C7D C9D H9DB 109.5
H9DA C9D H9DB 109.5
C7D C9D H9DC 109.5
H9DA C9D H9DC 109.5
H9DB C9D H9DC 109.5
C2D C10D C11D 113.3(4)
C2D C10D C12D 110.7(4)
C11D C10D C12D 109.6(5)
C2D C10D H10D 107.7
C11D C10D H10D 107.7
C12D C10D H10D 107.7
C10D C11D H11J 109.5
C10D C11D H11K 109.5
H11J C11D H11K 109.5
C10D C11D H11L 109.5
H11J C11D H11L 109.5
H11K C11D H11L 109.5
C10D C12D H12J 109.5
C10D C12D H12K 109.5
H12J C12D H12K 109.5
C10D C12D H12L 109.5
H12J C12D H12L 109.5
H12K C12D H12L 109.5
N2D C13D C18D 122.4(4)
N2D C13D C14D 120.3(4)
C18D C13D C14D 117.2(4)
C15D C14D C13D 119.8(4)
C15D C14D C22D 120.7(4)
C13D C14D C22D 119.4(4)
C14D C15D C16D 122.2(4)
C14D C15D H15D 118.9
C16D C15D H15D 118.9
C17D C16D C15D 118.4(4)
C17D C16D H16D 120.8
C15D C16D H16D 120.8
C18D C17D C16D 121.6(4)
C18D C17D H17D 119.2
C16D C17D H17D 119.2
C17D C18D C13D 120.6(4)
C17D C18D C19D 120.2(4)
C13D C18D C19D 119.2(4)
C21D C19D C18D 113.8(4)
C21D C19D C20D 109.9(4)
C18D C19D C20D 111.2(4)
C21D C19D H19D 107.2
C18D C19D H19D 107.2
C20D C19D H19D 107.2
C19D C20D H20J 109.5
C19D C20D H20K 109.5
H20J C20D H20K 109.5
C19D C20D H20L 109.5
H20J C20D H20L 109.5
H20K C20D H20L 109.5
C19D C21D H21J 109.5
C19D C21D H21K 109.5
H21J C21D H21K 109.5
C19D C21D H21L 109.5
H21J C21D H21L 109.5
H21K C21D H21L 109.5
C14D C22D C24D 114.1(4)
C14D C22D C23D 110.6(4)
C24D C22D C23D 111.2(5)
C14D C22D H22D 106.8
C24D C22D H22D 106.8
C23D C22D H22D 106.8
C22D C23D H23J 109.5
C22D C23D H23K 109.5
H23J C23D H23K 109.5
C22D C23D H23L 109.5
H23J C23D H23L 109.5
H23K C23D H23L 109.5
C22D C24D H24J 109.5
C22D C24D H24K 109.5
H24J C24D H24K 109.5
C22D C24D H24L 109.5
H24J C24D H24L 109.5
H24K C24D H24L 109.5
O1D C25D H25J 109.5
O1D C25D H25K 109.5
H25J C25D H25K 109.5
O1D C25D H25L 109.5
H25J C25D H25L 109.5
H25K C25D H25L 109.5
O1D C26D C27D 109.6(5)
O1D C26D H26G 109.7
C27D C26D H26G 109.7
O1D C26D H26H 109.7
C27D C26D H26H 109.7
H26G C26D H26H 108.2
O2D C27D C26D 107.1(5)
O2D C27D H27G 110.3
C26D C27D H27G 110.3
O2D C27D H27H 110.3
C26D C27D H27H 110.3
H27G C27D H27H 108.6
O2D C28D H28J 109.5
O2D C28D H28K 109.5
H28J C28D H28K 109.5
O2D C28D H28L 109.5
H28J C28D H28L 109.5
H28K C28D H28L 109.5
O3D C29D H29J 109.5
O3D C29D H29K 109.5
H29J C29D H29K 109.5
O3D C29D H29L 109.5
H29J C29D H29L 109.5
H29K C29D H29L 109.5
O3D C30D C31D 108.6(4)
O3D C30D H30G 110.0
C31D C30D H30G 110.0
O3D C30D H30H 110.0
C31D C30D H30H 110.0
H30G C30D H30H 108.4
O4D C31D C30D 108.7(4)
O4D C31D H31G 110.0
C30D C31D H31G 110.0
O4D C31D H31H 110.0
C30D C31D H31H 110.0
H31G C31D H31H 108.3
O4D C32D H32J 109.5
O4D C32D H32K 109.5
H32J C32D H32K 109.5
O4D C32D H32L 109.5
H32J C32D H32L 109.5
H32K C32D H32L 109.5
O1B C25B H25D 109.5
O1B C25B H25E 109.5
H25D C25B H25E 109.5
O1B C25B H25F 109.5
H25D C25B H25F 109.5
H25E C25B H25F 109.5
O1B C26B C27B 112.7(18)
O1B C26B Ca1B 41.3(7)
C27B C26B Ca1B 77.3(10)
O1B C26B H26C 109.1
C27B C26B H26C 109.1
Ca1B C26B H26C 103.0
O1B C26B H26D 109.1
C27B C26B H26D 109.1
Ca1B C26B H26D 143.9
H26C C26B H26D 107.8
O2B C27B C26B 107.7(10)
O2B C27B H27B 110.2
C26B C27B H27B 110.2
O2B C27B H27C 110.2
C26B C27B H27C 110.2
H27B C27B H27C 108.5
O2B C28B H28D 109.5
O2B C28B H28E 109.5
H28D C28B H28E 109.5
O2B C28B H28F 109.5
H28D C28B H28F 109.5
H28E C28B H28F 109.5
O1B C25E H25M 109.5
O1B C25E H25N 109.5
H25M C25E H25N 109.5
O1B C25E H25O 109.5
H25M C25E H25O 109.5
H25N C25E H25O 109.5
O1B C26E C27E 104(3)
O1B C26E H26I 111.0
C27E C26E H26I 111.0
O1B C26E H26J 111.0
C27E C26E H26J 111.0
H26I C26E H26J 109.0
C26E C27E O2B 112(2)
C26E C27E H27I 109.2
O2B C27E H27I 109.2
C26E C27E H27J 109.2
O2B C27E H27J 109.2
H27I C27E H27J 107.9
O2B C28E H28M 109.5
O2B C28E H28N 109.5
H28M C28E H28N 109.5
O2B C28E H28O 109.5
H28M C28E H28O 109.5
H28N C28E H28O 109.5

loop_
_geom_bond_atom_site_label_1
_geom_bond_atom_site_label_2
_geom_bond_distance
Ca1A N1A 2.309(4)
Ca1A N2A 2.318(4)
Ca1A O1A 2.425(3)
Ca1A O3A 2.428(3)
Ca1A O2A 2.496(4)
Ca1A O4A 2.496(3)
Ca1A H2NA 2.58(5)
Ca1A H1NA 2.48(5)
O1A C26A 1.412(6)
O1A C25A 1.414(6)
O2A C27A 1.362(7)
O2A C28A 1.410(7)
O3A C29A 1.434(6)
O3A C30A 1.435(6)
O4A C32A 1.429(6)
O4A C31A 1.434(6)
N1A C1A 1.366(6)
N1A H1NA 0.84(5)
N2A C13A 1.379(5)
N2A H2NA 0.91(5)
C1A C6A 1.422(6)
C1A C2A 1.434(6)
C2A C3A 1.391(6)
C2A C10A 1.519(6)
C3A C4A 1.383(7)
C3A H3AA 0.9500
C4A C5A 1.381(7)
C4A H4AA 0.9500
C5A C6A 1.384(6)
C5A H5AA 0.9500
C6A C7A 1.526(6)
C7A C8A 1.511(7)
C7A C9A 1.535(7)
C7A H7AA 1.0000
C8A H8AA 0.9800
C8A H8AB 0.9800
C8A H8AC 0.9800
C9A H9AA 0.9800
C9A H9AB 0.9800
C9A H9AC 0.9800
C10A C12A 1.502(7)
C10A C11A 1.505(7)
C10A H10A 1.0000
C11A H11A 0.9800
C11A H11B 0.9800
C11A H11C 0.9800
C12A H12A 0.9800
C12A H12B 0.9800
C12A H12C 0.9800
C13A C18A 1.421(7)
C13A C14A 1.436(6)
C14A C15A 1.378(6)
C14A C22A 1.518(7)
C15A C16A 1.382(8)
C15A H15A 0.9500
C16A C17A 1.385(8)
C16A H16A 0.9500
C17A C18A 1.387(7)
C17A H17A 0.9500
C18A C19A 1.507(7)
C19A C21A 1.527(7)
C19A C20A 1.536(8)
C19A H19A 1.0000
C20A H20A 0.9800
C20A H20B 0.9800
C20A H20C 0.9800
C21A H21A 0.9800
C21A H21B 0.9800
C21A H21C 0.9800
C22A C24A 1.525(7)
C22A C23A 1.531(7)
C22A H22A 1.0000
C23A H23A 0.9800
C23A H23B 0.9800
C23A H23C 0.9800
C24A H24A 0.9800
C24A H24B 0.9800
C24A H24C 0.9800
C25A H25A 0.9800
C25A H25B 0.9800
C25A H25C 0.9800
C26A C27A 1.469(9)
C26A H26A 0.9900
C26A H26B 0.9900
C27A H27A 0.9900
C27A H27D 0.9900
C28A H28A 0.9800
C28A H28B 0.9800
C28A H28C 0.9800
C29A H29A 0.9800
C29A H29B 0.9800
C29A H29C 0.9800
C30A C31A 1.488(7)
C30A H30A 0.9900
C30A H30B 0.9900
C31A H31A 0.9900
C31A H31B 0.9900
C32A H32A 0.9800
C32A H32B 0.9800
C32A H32C 0.9800
Ca1B N2B 2.325(3)
Ca1B N1B 2.344(4)
Ca1B O1B 2.370(3)
Ca1B O3B 2.432(3)
Ca1B O2B 2.502(3)
Ca1B O4B 2.553(3)
Ca1B C26B 3.24(3)
Ca1B H2NB 2.60(4)
Ca1B H1NB 2.61(5)
O1B C25E 1.37(3)
O1B C26B 1.42(3)
O1B C25B 1.437(13)
O1B C26E 1.42(6)
O2B C27B 1.351(8)
O2B C28E 1.385(13)
O2B C28B 1.496(8)
O2B C27E 1.624(13)
O3B C29B 1.432(5)
O3B C30B 1.436(5)
O4B C32B 1.423(5)
O4B C31B 1.430(5)
N1B C1B 1.373(5)
N1B H1NB 0.82(5)
N2B C13B 1.367(5)
N2B H2NB 0.88(4)
C1B C2B 1.433(6)
C1B C6B 1.434(6)
C2B C3B 1.390(6)
C2B C10B 1.514(6)
C3B C4B 1.382(6)
C3B H3BA 0.9500
C4B C5B 1.383(6)
C4B H4BA 0.9500
C5B C6B 1.385(6)
C5B H5BA 0.9500
C6B C7B 1.515(6)
C7B C8B 1.521(7)
C7B C9B 1.545(7)
C7B H7BA 1.0000
C8B H8BA 0.9800
C8B H8BB 0.9800
C8B H8BC 0.9800
C9B H9BA 0.9800
C9B H9BB 0.9800
C9B H9BC 0.9800
C10B C12B 1.527(6)
C10B C11B 1.530(6)
C10B H10B 1.0000
C11B H11D 0.9800
C11B H11E 0.9800
C11B H11F 0.9800
C12B H12D 0.9800
C12B H12E 0.9800
C12B H12F 0.9800
C13B C18B 1.429(6)
C13B C14B 1.439(5)
C14B C15B 1.395(6)
C14B C22B 1.515(6)
C15B C16B 1.384(6)
C15B H15B 0.9500
C16B C17B 1.388(6)
C16B H16B 0.9500
C17B C18B 1.394(6)
C17B H17B 0.9500
C18B C19B 1.511(6)
C19B C21B 1.525(6)
C19B C20B 1.534(6)
C19B H19B 1.0000
C20B H20D 0.9800
C20B H20E 0.9800
C20B H20F 0.9800
C21B H21D 0.9800
C21B H21E 0.9800
C21B H21F 0.9800
C22B C24B 1.534(6)
C22B C23B 1.538(6)
C22B H22B 1.0000
C23B H23D 0.9800
C23B H23E 0.9800
C23B H23F 0.9800
C24B H24D 0.9800
C24B H24E 0.9800
C24B H24F 0.9800
C29B H29D 0.9800
C29B H29E 0.9800
C29B H29F 0.9800
C30B C31B 1.501(6)
C30B H30C 0.9900
C30B H30D 0.9900
C31B H31C 0.9900
C31B H31D 0.9900
C32B H32D 0.9800
C32B H32E 0.9800
C32B H32F 0.9800
Ca1C N2C 2.314(4)
Ca1C N1C 2.326(4)
Ca1C O1C 2.428(3)
Ca1C O3C 2.440(3)
Ca1C O4C 2.502(3)
Ca1C O2C 2.528(3)
O1C C25C 1.422(5)
O1C C26C 1.436(5)
O2C C28C 1.411(6)
O2C C27C 1.426(5)
O3C C30C 1.431(6)
O3C C29C 1.433(6)
O4C C32C 1.435(6)
O4C C31C 1.435(6)
N1C C1C 1.369(5)
N1C H1CA 0.8800
N2C C13C 1.365(5)
N2C H2CA 0.8800
C1C C6C 1.426(6)
C1C C2C 1.441(6)
C2C C3C 1.394(6)
C2C C10C 1.533(6)
C3C C4C 1.385(7)
C3C H3CA 0.9500
C4C C5C 1.378(6)
C4C H4CA 0.9500
C5C C6C 1.388(6)
C5C H5CA 0.9500
C6C C7C 1.511(6)
C7C C8C 1.524(6)
C7C C9C 1.525(6)
C7C H7CA 1.0000
C8C H8CA 0.9800
C8C H8CB 0.9800
C8C H8CC 0.9800
C9C H9CA 0.9800
C9C H9CB 0.9800
C9C H9CC 0.9800
C10C C12C 1.494(8)
C10C C11C 1.547(7)
C10C H10C 1.0000
C11C H11G 0.9800
C11C H11H 0.9800
C11C H11I 0.9800
C12C H12G 0.9800
C12C H12H 0.9800
C12C H12I 0.9800
C13C C18C 1.430(6)
C13C C14C 1.436(6)
C14C C15C 1.376(6)
C14C C22C 1.517(6)
C15C C16C 1.377(7)
C15C H15C 0.9500
C16C C17C 1.375(7)
C16C H16C 0.9500
C17C C18C 1.394(6)
C17C H17C 0.9500
C18C C19C 1.528(6)
C19C C21C 1.521(7)
C19C C20C 1.533(7)
C19C H19C 1.0000
C20C H20G 0.9800
C20C H20H 0.9800
C20C H20I 0.9800
C21C H21G 0.9800
C21C H21H 0.9800
C21C H21I 0.9800
C22C C24C 1.527(7)
C22C C23C 1.531(7)
C22C H22C 1.0000
C23C H23G 0.9800
C23C H23H 0.9800
C23C H23I 0.9800
C24C H24G 0.9800
C24C H24H 0.9800
C24C H24I 0.9800
C25C H25G 0.9800
C25C H25H 0.9800
C25C H25I 0.9800
C26C C27C 1.477(7)
C26C H26E 0.9900
C26C H26F 0.9900
C27C H27E 0.9900
C27C H27F 0.9900
C28C H28G 0.9800
C28C H28H 0.9800
C28C H28I 0.9800
C29C H29G 0.9800
C29C H29H 0.9800
C29C H29I 0.9800
C30C C31C 1.480(8)
C30C H30E 0.9900
C30C H30F 0.9900
C31C H31E 0.9900
C31C H31F 0.9900
C32C H32G 0.9800
C32C H32H 0.9800
C32C H32I 0.9800
Ca1D N1D 2.286(4)
Ca1D N2D 2.330(4)
Ca1D O3D 2.385(3)
Ca1D O1D 2.433(4)
Ca1D O4D 2.485(3)
Ca1D O2D 2.513(4)
O1D C25D 1.408(7)
O1D C26D 1.440(6)
O2D C27D 1.409(7)
O2D C28D 1.431(7)
O3D C30D 1.433(6)
O3D C29D 1.437(6)
O4D C31D 1.430(5)
O4D C32D 1.437(5)
N1D C1D 1.377(5)
N1D H1DA 0.8800
N2D C13D 1.375(5)
N2D H2DA 0.8800
C1D C6D 1.415(7)
C1D C2D 1.425(7)
C2D C3D 1.399(6)
C2D C10D 1.515(7)
C3D C4D 1.386(7)
C3D H3DA 0.9500
C4D C5D 1.367(6)
C4D H4DA 0.9500
C5D C6D 1.376(6)
C5D H5DA 0.9500
C6D C7D 1.543(7)
C7D C8D 1.519(7)
C7D C9D 1.569(8)
C7D H7DA 1.0000
C8D H8DA 0.9800
C8D H8DB 0.9800
C8D H8DC 0.9800
C9D H9DA 0.9800
C9D H9DB 0.9800
C9D H9DC 0.9800
C10D C11D 1.531(7)
C10D C12D 1.537(7)
C10D H10D 1.0000
C11D H11J 0.9800
C11D H11K 0.9800
C11D H11L 0.9800
C12D H12J 0.9800
C12D H12K 0.9800
C12D H12L 0.9800
C13D C18D 1.428(6)
C13D C14D 1.434(6)
C14D C15D 1.387(6)
C14D C22D 1.519(6)
C15D C16D 1.391(6)
C15D H15D 0.9500
C16D C17D 1.390(6)
C16D H16D 0.9500
C17D C18D 1.387(6)
C17D H17D 0.9500
C18D C19D 1.530(6)
C19D C21D 1.530(7)
C19D C20D 1.535(6)
C19D H19D 1.0000
C20D H20J 0.9800
C20D H20K 0.9800
C20D H20L 0.9800
C21D H21J 0.9800
C21D H21K 0.9800
C21D H21L 0.9800
C22D C24D 1.523(7)
C22D C23D 1.526(8)
C22D H22D 1.0000
C23D H23J 0.9800
C23D H23K 0.9800
C23D H23L 0.9800
C24D H24J 0.9800
C24D H24K 0.9800
C24D H24L 0.9800
C25D H25J 0.9800
C25D H25K 0.9800
C25D H25L 0.9800
C26D C27D 1.461(9)
C26D H26G 0.9900
C26D H26H 0.9900
C27D H27G 0.9900
C27D H27H 0.9900
C28D H28J 0.9800
C28D H28K 0.9800
C28D H28L 0.9800
C29D H29J 0.9800
C29D H29K 0.9800
C29D H29L 0.9800
C30D C31D 1.493(7)
C30D H30G 0.9900
C30D H30H 0.9900
C31D H31G 0.9900
C31D H31H 0.9900
C32D H32J 0.9800
C32D H32K 0.9800
C32D H32L 0.9800
C25B H25D 0.9800
C25B H25E 0.9800
C25B H25F 0.9800
C26B C27B 1.51(3)
C26B H26C 0.9900
C26B H26D 0.9900
C27B H27B 0.9900
C27B H27C 0.9900
C28B H28D 0.9800
C28B H28E 0.9800
C28B H28F 0.9800
C25E H25M 0.9800
C25E H25N 0.9800
C25E H25O 0.9800
C26E C27E 1.46(5)
C26E H26I 0.9900
C26E H26J 0.9900
C27E H27I 0.9900
C27E H27J 0.9900
C28E H28M 0.9800
C28E H28N 0.9800
C28E H28O 0.9800
